data_1560734
loop_
_publ_author_name
'Scott, Aaron J.'
'Vallejo, Julia'
'Sarkar, Arup'
'Smythe, Lucy'
'Reginc\'os Mart\'i, E.'
'Nichol, Gary S.'
'Klooster, Wim T.'
'Coles, Simon J.'
'Murrie, Mark'
'Rajaraman, Gopalan'
'Piligkos, Stergios'
'Lusby, Paul J.'
'Brechin, Euan K.'

_publ_section_title
;
 Exploiting host--guest chemistry to manipulate magnetic interactions in
 metallosupramolecular M4L6 tetrahedral cages
;
_journal_issue 14
_journal_name_full 'Chemical Science'
_journal_page_first 5134
_journal_page_last 5142
_journal_paper_doi 10.1039/D1SC00647A
_journal_volume 12
_journal_year 2021
_chemical_formula_moiety 'Cl4 Co, C120 H84 N24 Ni4, 6(C F3 O3 S), C4 H8 O, 4(C2 H3 N)'
_chemical_formula_sum 'C138 H105 Cl4 Co F18 N28 Ni4 O19 S6'
_chemical_formula_weight 3429.42
_space_group_crystal_system monoclinic
_space_group_IT_number 14
_space_group_name_Hall '-P 2yn'
_space_group_name_H-M_alt 'P 1 21/n 1'
_atom_sites_solution_hydrogens geom
_audit_creation_date 2019-09-30
_audit_creation_method
;
Olex2 1.2
(compiled 2018.05.29 svn.r3508 for OlexSys, GUI svn.r5506)
;
_audit_update_record
;
2020-08-20 deposited with the CCDC.	2021-03-01 downloaded from the CCDC.
;
_cell_angle_alpha 90
_cell_angle_beta 91.1568(18)
_cell_angle_gamma 90
_cell_formula_units_Z 4
_cell_length_a 20.4016(3)
_cell_length_b 29.7181(6)
_cell_length_c 26.8106(6)
_cell_measurement_reflns_used 55397
_cell_measurement_temperature 250.00(10)
_cell_measurement_theta_max 75.1030
_cell_measurement_theta_min 3.3700
_cell_volume 16251.9(5)
_computing_cell_refinement 'CrysAlisPro 1.171.38.46 (Rigaku OD, 2015)'
_computing_data_collection 'CrysAlisPro 1.171.38.46 (Rigaku OD, 2015)'
_computing_data_reduction 'CrysAlisPro 1.171.38.46 (Rigaku OD, 2015)'
_computing_molecular_graphics 'Olex2 (Dolomanov et al., 2009)'
_computing_publication_material 'Olex2 (Dolomanov et al., 2009)'
_computing_structure_refinement 'ShelXL (Sheldrick, 2015)'
_computing_structure_solution 'SHELXT 2014/5 (Sheldrick, 2014)'
_diffrn_ambient_environment N~2~
_diffrn_ambient_temperature 250.00(10)
_diffrn_detector 'CCD plate'
_diffrn_detector_area_resol_mean 5.1574
_diffrn_detector_type Atlas
_diffrn_measured_fraction_theta_full 1.000
_diffrn_measured_fraction_theta_max 1.000
_diffrn_measurement_details
;
List of Runs (angles in degrees, time in seconds):

  # Type    Start    End  Width  t~exp~   \w     \q     \k     \f   Frames
#--------------------------------------------------------------------------
  1  \w   -112.00 -15.00   1.00   10.00    --  -41.92 -57.00 120.00   97
  2  \w    -69.00  28.00   1.00   10.00    --  -41.92  57.00 -90.00   97
  3  \w   -116.00 -11.00   1.00   10.00    --  -41.92 -77.00 -90.00  105
  4  \w   -128.00 -34.00   1.00   10.00    --  -41.92 178.00-180.00   94
  5  \w    -64.00  31.00   1.00   10.00    --  -41.92  38.00  60.00   95
  6  \w      1.00  82.00   1.00   10.00    --   41.92 -99.00  30.00   81
  7  \w     39.00 121.00   1.00   30.00    --  111.00-125.00-120.00   82
  8  \w     87.00 178.00   1.00   30.00    --  111.00  45.00  60.00   91
  9  \w     41.00 139.00   1.00   30.00    --  111.00 -61.00 150.00   98
 10  \w     39.00 121.00   1.00   30.00    --  111.00-125.00 120.00   82
 11  \w     94.00 178.00   1.00   30.00    --  111.00 125.00   0.00   84
 12  \w     94.00 178.00   1.00   30.00    --  111.00 125.00 -90.00   84
 13  \w     39.00 121.00   1.00   30.00    --  111.00-125.00 -30.00   82
 14  \w     37.00 142.00   1.00   30.00    --  111.00 -77.00 -60.00  105
 15  \w     39.00 121.00   1.00   30.00    --  111.00-125.00 150.00   82
 16  \w     39.00 121.00   1.00   30.00    --  111.00-125.00  30.00   82
 17  \w     31.00 156.00   1.00   30.00    --  111.00 -15.00  60.00  125
 18  \w     39.00 121.00   1.00   30.00    --  111.00-125.00 -60.00   82
 19  \w     87.00 178.00   1.00   30.00    --  111.00  45.00-120.00   91
 20  \w     94.00 178.00   1.00   30.00    --  111.00 125.00 -60.00   84
 21  \w     66.00 178.00   1.00   30.00    --  111.00  15.00   0.00  112
 22  \w     41.00 139.00   1.00   30.00    --  111.00 -61.00 -60.00   98
 23  \w     30.00 109.00   1.00   30.00    --  111.00 -94.00  30.00   79
 24  \w     83.00 178.00   1.00   30.00    --  111.00  63.00-133.11   95
 25  \w     30.00 109.00   1.00   30.00    --  111.00 -94.00-180.00   79
 26  \w     40.00 135.00   1.00   30.00    --  111.00 -45.00-120.00   95
 27  \w     39.00 121.00   1.00   30.00    --  111.00-125.00-180.00   82
 28  \w     94.00 178.00   1.00   30.00    --  111.00 125.00  90.00   84
 29  \w     41.00 126.00   1.00   30.00    --  111.00-135.00-175.00   85
 30  \w     31.00 156.00   1.00   30.00    --  111.00 -15.00-120.00  125
 31  \w   -116.00 -11.00   1.00   10.00    --  -41.92 -77.00   0.00  105
 32  \w   -112.00 -15.00   1.00   10.00    --  -41.92 -57.00   0.00   97
 33  \w   -116.00 -11.00   1.00   10.00    --  -41.92 -77.00-180.00  105
 34  \w   -115.00 -19.00   1.00   10.00    --  -41.92 -38.00-120.00   96
 35  \w   -116.00 -11.00   1.00   10.00    --  -41.92 -77.00  90.00  105
 36  \w    -28.00  69.00   1.00   10.00    --   41.92 -57.00 120.00   97
 37  \w     66.00 178.00   1.00   30.00    --  111.00  15.00 150.00  112
 38  \w     83.00 178.00   1.00   30.00    --  111.00  61.00 120.00   95
 39  \w     82.00 178.00   1.00   30.00    --  111.00  66.00 -33.52   96
 40  \w     83.00 178.00   1.00   30.00    --  111.00  61.00 150.00   95
 41  \w     83.00 178.00   1.00   30.00    --  111.00  63.00 -16.29   95
 42  \w     81.00 178.00   1.00   30.00    --  111.00  70.00   0.02   97
 43  \w     80.00 178.00   1.00   30.00    --  111.00  77.00-170.63   98
 44  \w     80.00 178.00   1.00   30.00    --  111.00  77.00  60.00   98
 45  \w     80.00 178.00   1.00   30.00    --  111.00  77.00-120.00   98
 46  \w     83.00 178.00   1.00   30.00    --  111.00  61.00 -90.00   95
 47  \w     83.00 178.00   1.00   30.00    --  111.00  61.00  30.00   95
 48  \w     82.00 178.00   1.00   30.00    --  111.00  67.00  90.61   96
 49  \w     81.00 178.00   1.00   30.00    --  111.00  72.00 -65.55   97
 50  \w     82.00 178.00   1.00   30.00    --  111.00  67.00  53.61   96
 51  \w     80.00 178.00   1.00   30.00    --  111.00  77.00 -90.00   98
 52  \w     80.00 178.00   1.00   30.00    --  111.00  75.00 146.19   98
 53  \w     83.00 178.00   1.00   30.00    --  111.00  61.00-180.00   95
;
_diffrn_measurement_device 'four-circle diffractometer'
_diffrn_measurement_device_type 'Rigaku Oxford Diffraction SuperNova'
_diffrn_measurement_method '\w scans'
_diffrn_orient_matrix_type 'CrysAlisPro convention (1999,Acta A55,543-557)'
_diffrn_orient_matrix_UB_11 0.0061629000
_diffrn_orient_matrix_UB_12 0.0404267000
_diffrn_orient_matrix_UB_13 0.0358001000
_diffrn_orient_matrix_UB_21 -0.0095254000
_diffrn_orient_matrix_UB_22 0.0324642000
_diffrn_orient_matrix_UB_23 -0.0443508000
_diffrn_orient_matrix_UB_31 -0.0746258000
_diffrn_orient_matrix_UB_32 -0.0008057000
_diffrn_orient_matrix_UB_33 0.0074739000
_diffrn_radiation_monochromator mirror
_diffrn_radiation_probe x-ray
_diffrn_radiation_type CuK\a
_diffrn_radiation_wavelength 1.54184
_diffrn_reflns_av_R_equivalents 0.1547
_diffrn_reflns_av_unetI/netI 0.0463
_diffrn_reflns_Laue_measured_fraction_full 1.000
_diffrn_reflns_Laue_measured_fraction_max 1.000
_diffrn_reflns_limit_h_max 18
_diffrn_reflns_limit_h_min -20
_diffrn_reflns_limit_k_max 29
_diffrn_reflns_limit_k_min -29
_diffrn_reflns_limit_l_max 26
_diffrn_reflns_limit_l_min -26
_diffrn_reflns_number 294893
_diffrn_reflns_point_group_measured_fraction_full 1.000
_diffrn_reflns_point_group_measured_fraction_max 1.000
_diffrn_reflns_theta_full 50.434
_diffrn_reflns_theta_max 50.434
_diffrn_reflns_theta_min 3.297
_diffrn_source 'micro-focus sealed X-ray tube'
_diffrn_source_type 'SuperNova (Cu) X-ray Source'
_exptl_absorpt_coefficient_mu 3.379
_exptl_absorpt_correction_T_max 1.000
_exptl_absorpt_correction_T_min 0.598
_exptl_absorpt_correction_type gaussian
_exptl_absorpt_process_details
;
CrysAlisPro 1.171.38.46 (Rigaku Oxford Diffraction, 2015)
Numerical absorption correction based on gaussian integration over
			a multifaceted crystal model
Empirical absorption correction using spherical harmonics,
 implemented in SCALE3 ABSPACK scaling algorithm.
;
_exptl_crystal_colour 'dark green'
_exptl_crystal_density_diffrn 1.402
_exptl_crystal_description block
_exptl_crystal_F_000 6984
_exptl_crystal_size_max 0.245
_exptl_crystal_size_mid 0.165
_exptl_crystal_size_min 0.093
_refine_diff_density_max 2.007
_refine_diff_density_min -1.557
_refine_diff_density_rms 0.154
_refine_ls_extinction_method none
_refine_ls_goodness_of_fit_ref 1.712
_refine_ls_hydrogen_treatment constr
_refine_ls_matrix_type full
_refine_ls_number_parameters 1962
_refine_ls_number_reflns 17006
_refine_ls_number_restraints 2169
_refine_ls_restrained_S_all 1.637
_refine_ls_R_factor_all 0.1392
_refine_ls_R_factor_gt 0.1312
_refine_ls_shift/su_max 0.002
_refine_ls_shift/su_mean 0.000
_refine_ls_structure_factor_coef Fsqd
_refine_ls_weighting_details 'w=1/[\s^2^(Fo^2^)+(0.2000P)^2^] where P=(Fo^2^+2Fc^2^)/3'
_refine_ls_weighting_scheme calc
_refine_ls_wR_factor_gt 0.3722
_refine_ls_wR_factor_ref 0.3828
_reflns_Friedel_coverage 0.000
_reflns_number_gt 14654
_reflns_number_total 17006
_reflns_threshold_expression 'I > 2\s(I)'
_cod_data_source_file d1sc00647a2.cif
_cod_data_source_block 5
_cod_depositor_comments 'Adding full bibliography for 1560727--1560734.cif.'
_cod_database_code 1560734
_shelx_shelxl_version_number 2018/3
_chemical_oxdiff_formula 'C120 H84 Ni4 N24 C6 F18 O10 Co Cl4'
_chemical_oxdiff_usercomment '@ 120 K JV646'
_shelx_space_group_comment
;
The symmetry employed for this shelxl refinement is uniquely defined
by the following loop, which should always be used as a source of
symmetry information in preference to the above space-group names.
They are only intended as comments.
;
_shelx_estimated_absorpt_t_max 0.744
_shelx_estimated_absorpt_t_min 0.492
_reflns_odcompleteness_completeness 99.93
_reflns_odcompleteness_iscentric 1
_reflns_odcompleteness_theta 74.33
_olex2_refinement_description
;
1. Fixed Uiso
 At 1.2 times of:
  All C(H) groups, All C(H,H) groups
 At 1.5 times of:
  All C(H,H,H) groups
2. Restrained distances
 C130-C129 \\sim C129-C128 \\sim C128-C127
 with sigma of 0.02
 O19-C130 \\sim O19-C127
 with sigma of 0.02
3. Uiso/Uaniso restraints and constraints
: with sigma of 0.1 and sigma for terminal atoms of 0.2
4. Rigid body (RIGU) restrains
 All non-hydrogen atoms
 with sigma for 1-2 distances of 0.004 and sigma for 1-3 distances of 0.004
5. Same fragment restrains
{S1, F1, F2, F3, O1, O2, O3, C121} sigma for 1-2: 0.02, 1-3: 0.04
as
{S2, F4, F5, F6, O4, O5, O6, C122}
{S1, F1, F2, F3, O1, O2, O3, C121} sigma for 1-2: 0.02, 1-3: 0.04
as
{S3, F7, F8, F9, O7, O8, O9, C123}
{S1, F1, F2, F3, O1, O2, O3, C121} sigma for 1-2: 0.02, 1-3: 0.04
as
{S4, F10, F11, F12, O10, O11, O12, C124}
{S1, F1, F2, F3, O1, O2, O3, C121} sigma for 1-2: 0.02, 1-3: 0.04
as
{S5, F13, F14, F15, O13, O14, O15, C125}
{S1, F1, F2, F3, O1, O2, O3, C121} sigma for 1-2: 0.02, 1-3: 0.04
as
{S6, F16, F17, F18, O16, O17, O18, C126}
{N31, C131, C132} sigma for 1-2: 0.02, 1-3: 0.04
as
{N32, C133, C134}
{N31, C131, C132} sigma for 1-2: 0.02, 1-3: 0.04
as
{N33, C135, C136}
{N31, C131, C132} sigma for 1-2: 0.02, 1-3: 0.04
as
{N34, C137, C138}
6.a Secondary CH2 refined with riding coordinates:
 C127(H12A,H12B), C128(H12C,H12D), C129(H12E,H12F), C130(H13A,H13B)
6.b Aromatic/amide H refined with riding coordinates:
 C1(H1), C2(H2), C3(H3), C4(H4), C7(H7), C8(H8), C10(H10), C11(H11), C12(H12),
 C13(H13), C14(H14), C16(H16), C18(H18), C19(H19), C21(H21), C22(H22), C23(H23),
  C24(H24), C27(H27), C28(H28), C30(H30), C31(H31), C32(H32), C33(H33),
 C34(H34), C37(H37), C38(H38), C40(H40), C41(H41), C42(H42), C43(H43), C44(H44),
  C47(H47), C48(H48), C50(H50), C51(H51), C52(H52), C53(H53), C54(H54),
 C57(H57), C58(H58), C60(H60), C61(H61), C62(H62), C63(H63), C64(H64), C67(H67),
  C68(H68), C70(H70), C71(H71), C72(H72), C73(H73), C74(H74), C77(H77),
 C78(H78), C80(H80), C81(H81), C82(H82), C83(H83), C84(H84), C87(H87), C88(H88),
  C90(H90), C91(H91), C92(H92), C93(H93), C94(H94), C97(H97), C98(H98),
 C100(H100), C101(H101), C102(H102), C103(H103), C104(H104), C107(H107),
 C108(H108), C110(H110), C111(H111), C112(H112), C113(H113), C114(H114),
 C117(H117), C118(H118), C120(H120)
6.c Idealised Me refined as rotating group:
 C132(H13C,H13D,H13E), C134(H13F,H13G,H13H), C136(H13I,H13J,H13K), C138(H13L,
 H13M,H13N)
;
_olex2_date_sample_data_collection 2018-01-19
_olex2_diffrn_ambient_temperature_device 'Oxford Cryosystems Cryostream 700+'
_olex2_exptl_crystal_mounting_method 'The crystal was mounted on a MITIGEN holder in Paratone oil.'
_olex2_submission_special_instructions 'No special instructions were received'
_oxdiff_exptl_absorpt_empirical_details
;
Empirical correction (ABSPACK) includes:
- Absorption correction using spherical harmonics
- Frame scaling
;
_oxdiff_exptl_absorpt_empirical_full_max 1.325
_oxdiff_exptl_absorpt_empirical_full_min 0.682

loop_
_space_group_symop_operation_xyz
'x, y, z'
'-x+1/2, y+1/2, -z+1/2'
'-x, -y, -z'
'x-1/2, -y-1/2, z-1/2'

loop_
_atom_site_label
_atom_site_type_symbol
_atom_site_fract_x
_atom_site_fract_y
_atom_site_fract_z
_atom_site_U_iso_or_equiv
_atom_site_adp_type
_atom_site_occupancy
_atom_site_site_symmetry_order
_atom_site_calc_flag
_atom_site_refinement_flags_posn
_atom_site_refinement_flags_adp
_atom_site_refinement_flags_occupancy
_atom_site_disorder_assembly
_atom_site_disorder_group
Co1 Co 0.51703(10) 0.77270(6) 0.33301(5) 0.1436(7) Uani 1 1 d . U . . .
Cl1 Cl 0.45140(12) 0.81693(8) 0.37980(8) 0.1248(8) Uani 1 1 d . U . . .
Cl2 Cl 0.44834(14) 0.73117(8) 0.28644(9) 0.1335(9) Uani 1 1 d . U . . .
Cl3 Cl 0.58369(14) 0.72839(8) 0.37878(9) 0.1300(8) Uani 1 1 d . U . . .
Cl4 Cl 0.58466(13) 0.81780(8) 0.28834(10) 0.1327(8) Uani 1 1 d . U . . .
Ni1 Ni 0.34417(3) 0.66578(2) 0.45357(2) 0.03594(17) Uani 1 1 d . U . . .
Ni2 Ni 0.69788(3) 0.88240(2) 0.46162(2) 0.03546(17) Uani 1 1 d . U . . .
Ni3 Ni 0.34713(3) 0.89209(2) 0.21887(2) 0.03863(17) Uani 1 1 d . U . . .
Ni4 Ni 0.67863(3) 0.66373(2) 0.21284(3) 0.04420(19) Uani 1 1 d . U . . .
N1 N 0.26935(15) 0.69924(11) 0.49092(13) 0.0411(8) Uani 1 1 d . U . . .
N2 N 0.39044(15) 0.72523(10) 0.47451(12) 0.0376(8) Uani 1 1 d . U . . .
N3 N 0.77414(15) 0.84579(11) 0.49793(13) 0.0433(9) Uani 1 1 d . U . . .
N4 N 0.64942(15) 0.82337(10) 0.48095(12) 0.0363(8) Uani 1 1 d . U . . .
N5 N 0.28898(17) 0.61130(11) 0.43190(13) 0.0459(9) Uani 1 1 d . U . . .
N6 N 0.29875(16) 0.69134(10) 0.38825(12) 0.0419(8) Uani 1 1 d . U . . .
N7 N 0.29608(17) 0.94656(11) 0.24565(13) 0.0462(9) Uani 1 1 d . U . . .
N8 N 0.30122(16) 0.86347(11) 0.28208(12) 0.0434(8) Uani 1 1 d . U . . .
N9 N 0.38679(16) 0.63684(11) 0.51685(12) 0.0407(8) Uani 1 1 d . U . . .
N10 N 0.42874(14) 0.63847(10) 0.42430(12) 0.0368(8) Uani 1 1 d . U . . .
N11 N 0.63688(17) 0.63519(11) 0.14955(12) 0.0438(8) Uani 1 1 d . U . . .
N12 N 0.59259(16) 0.63877(10) 0.24095(12) 0.0410(8) Uani 1 1 d . U . . .
N13 N 0.66129(16) 0.91422(11) 0.52425(12) 0.0412(8) Uani 1 1 d . U . . .
N14 N 0.61383(15) 0.91162(10) 0.43175(12) 0.0366(8) Uani 1 1 d . U . . .
N15 N 0.38647(17) 0.92360(11) 0.15753(12) 0.0427(8) Uani 1 1 d . U . . .
N16 N 0.43290(15) 0.91687(10) 0.24924(12) 0.0375(8) Uani 1 1 d . U . . .
N17 N 0.75814(16) 0.93423(11) 0.43888(12) 0.0407(8) Uani 1 1 d . U . . .
N18 N 0.73860(16) 0.85495(11) 0.39596(12) 0.0405(8) Uani 1 1 d . U . . .
N19 N 0.72725(18) 0.60590(12) 0.23667(14) 0.0500(9) Uani 1 1 d . U . . .
N20 N 0.72300(17) 0.68648(11) 0.28056(13) 0.0479(9) Uani 1 1 d . U . . .
N21 N 0.26747(16) 0.86293(12) 0.17994(12) 0.0447(9) Uani 1 1 d . U . . .
N22 N 0.38838(17) 0.83275(10) 0.19379(12) 0.0402(8) Uani 1 1 d . U . . .
N23 N 0.75680(17) 0.69413(12) 0.17745(13) 0.0481(9) Uani 1 1 d . U . . .
N24 N 0.63804(17) 0.72471(11) 0.19045(12) 0.0428(8) Uani 1 1 d . U . . .
C1 C 0.20863(19) 0.68371(16) 0.49947(18) 0.0517(12) Uani 1 1 d . U . . .
H1 H 0.199418 0.653168 0.493494 0.062 Uiso 1 1 calc R . . . .
C2 C 0.1597(2) 0.71106(19) 0.5167(2) 0.0703(14) Uani 1 1 d . U . . .
H2 H 0.117560 0.699152 0.521432 0.084 Uiso 1 1 calc R . . . .
C3 C 0.1714(3) 0.7546(2) 0.5267(2) 0.0827(17) Uani 1 1 d . U . . .
H3 H 0.137638 0.773401 0.537951 0.099 Uiso 1 1 calc R . . . .
C4 C 0.2352(2) 0.77189(16) 0.52006(19) 0.0590(13) Uani 1 1 d . U . . .
H4 H 0.245162 0.802181 0.526854 0.071 Uiso 1 1 calc R . . . .
C5 C 0.2823(2) 0.74260(14) 0.50327(17) 0.0468(11) Uani 1 1 d . U . . .
C6 C 0.35284(19) 0.75624(13) 0.49743(15) 0.0386(9) Uani 1 1 d . U . . .
C7 C 0.3779(2) 0.79579(14) 0.51583(17) 0.0473(11) Uani 1 1 d . U . . .
H7 H 0.350228 0.817342 0.530016 0.057 Uiso 1 1 calc R . . . .
C8 C 0.4448(2) 0.80358(14) 0.51325(17) 0.0479(11) Uani 1 1 d . U . . .
H8 H 0.462963 0.830636 0.525284 0.057 Uiso 1 1 calc R . . . .
C9 C 0.48373(19) 0.77131(12) 0.49292(14) 0.0364(9) Uani 1 1 d . U . . .
C10 C 0.45436(18) 0.73329(12) 0.47217(14) 0.0357(9) Uani 1 1 d . U . . .
H10 H 0.480897 0.712358 0.455750 0.043 Uiso 1 1 calc R . . . .
C11 C 0.8348(2) 0.86004(18) 0.50603(17) 0.0546(12) Uani 1 1 d . U . . .
H11 H 0.844088 0.890924 0.503504 0.065 Uiso 1 1 calc R . . . .
C12 C 0.8848(2) 0.83028(19) 0.5182(2) 0.0663(14) Uani 1 1 d . U . . .
H12 H 0.927922 0.840915 0.522335 0.080 Uiso 1 1 calc R . . . .
C13 C 0.8718(3) 0.7859(2) 0.5241(2) 0.0779(16) Uani 1 1 d . U . . .
H13 H 0.905294 0.765735 0.533523 0.093 Uiso 1 1 calc R . . . .
C14 C 0.8074(2) 0.77082(17) 0.5158(2) 0.0616(13) Uani 1 1 d . U . . .
H14 H 0.797017 0.740062 0.517760 0.074 Uiso 1 1 calc R . . . .
C15 C 0.7599(2) 0.80220(14) 0.50469(16) 0.0470(11) Uani 1 1 d . U . . .
C16 C 0.58623(18) 0.81580(12) 0.47869(15) 0.0362(9) Uani 1 1 d . U . . .
H16 H 0.559002 0.838976 0.466433 0.043 Uiso 1 1 calc R . . . .
C17 C 0.5564(2) 0.77566(13) 0.49324(14) 0.0395(10) Uani 1 1 d . U . . .
C18 C 0.5985(2) 0.74119(15) 0.50916(17) 0.0488(11) Uani 1 1 d . U . . .
H18 H 0.581183 0.713088 0.518194 0.059 Uiso 1 1 calc R . . . .
C19 C 0.6644(2) 0.74820(14) 0.51162(17) 0.0494(11) Uani 1 1 d . U . . .
H19 H 0.692843 0.724853 0.521693 0.059 Uiso 1 1 calc R . . . .
C20 C 0.68878(19) 0.78894(13) 0.49947(15) 0.0390(10) Uani 1 1 d . U . . .
C21 C 0.2907(3) 0.57043(14) 0.45194(19) 0.0564(13) Uani 1 1 d . U . . .
H21 H 0.319473 0.565093 0.479134 0.068 Uiso 1 1 calc R . . . .
C22 C 0.2516(3) 0.53514(17) 0.4343(2) 0.0748(15) Uani 1 1 d . U . . .
H22 H 0.254835 0.506291 0.448559 0.090 Uiso 1 1 calc R . . . .
C23 C 0.2077(3) 0.54386(18) 0.3950(2) 0.0774(15) Uani 1 1 d . U . . .
H23 H 0.180499 0.521007 0.381964 0.093 Uiso 1 1 calc R . . . .
C24 C 0.2052(3) 0.58575(16) 0.37627(19) 0.0656(13) Uani 1 1 d . U . . .
H24 H 0.175244 0.592437 0.350243 0.079 Uiso 1 1 calc R . . . .
C25 C 0.2453(2) 0.61843(14) 0.39426(16) 0.0456(10) Uani 1 1 d . U . . .
C26 C 0.2459(2) 0.66545(14) 0.37189(15) 0.0447(10) Uani 1 1 d . U . . .
C27 C 0.1984(2) 0.68151(16) 0.34135(19) 0.0606(13) Uani 1 1 d . U . . .
H27 H 0.164060 0.662731 0.330240 0.073 Uiso 1 1 calc R . . . .
C28 C 0.2008(3) 0.72603(17) 0.32647(19) 0.0643(13) Uani 1 1 d . U . . .
H28 H 0.166191 0.738178 0.307080 0.077 Uiso 1 1 calc R . . . .
C29 C 0.2528(2) 0.75234(15) 0.33972(17) 0.0508(11) Uani 1 1 d . U . . .
C30 C 0.3029(2) 0.73363(13) 0.37023(15) 0.0423(10) Uani 1 1 d . U . . .
H30 H 0.340112 0.751051 0.378202 0.051 Uiso 1 1 calc R . . . .
C31 C 0.3023(2) 0.98967(15) 0.2312(2) 0.0598(13) Uani 1 1 d . U . . .
H31 H 0.333506 0.996905 0.207157 0.072 Uiso 1 1 calc R . . . .
C32 C 0.2643(3) 1.02363(17) 0.2505(2) 0.0738(15) Uani 1 1 d . U . . .
H32 H 0.269858 1.053514 0.239954 0.089 Uiso 1 1 calc R . . . .
C33 C 0.2199(3) 1.01375(18) 0.2841(2) 0.0784(16) Uani 1 1 d . U . . .
H33 H 0.193160 1.036473 0.297067 0.094 Uiso 1 1 calc R . . . .
C34 C 0.2133(3) 0.97043(17) 0.2996(2) 0.0699(14) Uani 1 1 d . U . . .
H34 H 0.182057 0.963286 0.323665 0.084 Uiso 1 1 calc R . . . .
C35 C 0.2520(2) 0.93699(15) 0.28031(17) 0.0519(11) Uani 1 1 d . U . . .
C36 C 0.2498(2) 0.88881(15) 0.29542(16) 0.0481(11) Uani 1 1 d . U . . .
C37 C 0.1988(3) 0.87140(17) 0.3233(2) 0.0658(13) Uani 1 1 d . U . . .
H37 H 0.162942 0.889463 0.332079 0.079 Uiso 1 1 calc R . . . .
C38 C 0.2023(3) 0.82781(17) 0.3375(2) 0.0692(14) Uani 1 1 d . U . . .
H38 H 0.168465 0.815839 0.356775 0.083 Uiso 1 1 calc R . . . .
C39 C 0.2531(2) 0.80053(15) 0.32484(17) 0.0530(11) Uani 1 1 d . U . . .
C40 C 0.3034(2) 0.82045(13) 0.29754(15) 0.0422(10) Uani 1 1 d . U . . .
H40 H 0.340219 0.802965 0.289735 0.051 Uiso 1 1 calc R . . . .
C41 C 0.3645(2) 0.63770(15) 0.56317(15) 0.0486(11) Uani 1 1 d . U . . .
H41 H 0.320014 0.644315 0.568144 0.058 Uiso 1 1 calc R . . . .
C42 C 0.4049(2) 0.62914(19) 0.60426(17) 0.0624(14) Uani 1 1 d . U . . .
H42 H 0.387392 0.629900 0.636424 0.075 Uiso 1 1 calc R . . . .
C43 C 0.4683(3) 0.6198(2) 0.59871(19) 0.0714(16) Uani 1 1 d . U . . .
H43 H 0.495880 0.615209 0.626773 0.086 Uiso 1 1 calc R . . . .
C44 C 0.4934(2) 0.61701(18) 0.55045(18) 0.0621(14) Uani 1 1 d . U . . .
H44 H 0.537600 0.609587 0.545422 0.075 Uiso 1 1 calc R . . . .
C45 C 0.4516(2) 0.62544(14) 0.51077(15) 0.0440(10) Uani 1 1 d . U . . .
C46 C 0.4718(2) 0.62330(13) 0.45794(15) 0.0434(10) Uani 1 1 d . U . . .
C47 C 0.5313(2) 0.60679(18) 0.44346(17) 0.0628(13) Uani 1 1 d . U . . .
H47 H 0.560693 0.595281 0.467733 0.075 Uiso 1 1 calc R . . . .
C48 C 0.5491(2) 0.6067(2) 0.39369(19) 0.0693(15) Uani 1 1 d . U . . .
H48 H 0.590780 0.596986 0.383953 0.083 Uiso 1 1 calc R . . . .
C49 C 0.5025(2) 0.62173(14) 0.35889(15) 0.0446(10) Uani 1 1 d . U . . .
C50 C 0.4421(2) 0.63747(13) 0.37465(15) 0.0423(10) Uani 1 1 d . U . . .
H50 H 0.410538 0.647412 0.351116 0.051 Uiso 1 1 calc R . . . .
C51 C 0.6629(2) 0.63512(15) 0.10294(17) 0.0536(11) Uani 1 1 d . U . . .
H51 H 0.706993 0.643282 0.099070 0.064 Uiso 1 1 calc R . . . .
C52 C 0.6253(3) 0.62323(17) 0.06120(18) 0.0629(13) Uani 1 1 d . U . . .
H52 H 0.644695 0.622925 0.029675 0.076 Uiso 1 1 calc R . . . .
C53 C 0.5615(3) 0.61211(18) 0.06519(17) 0.0648(14) Uani 1 1 d . U . . .
H53 H 0.535982 0.605035 0.036665 0.078 Uiso 1 1 calc R . . . .
C54 C 0.5331(3) 0.61129(18) 0.11405(18) 0.0613(13) Uani 1 1 d . U . . .
H54 H 0.488914 0.603693 0.118602 0.074 Uiso 1 1 calc R . . . .
C55 C 0.5744(2) 0.62227(13) 0.15396(15) 0.0462(10) Uani 1 1 d . U . . .
C56 C 0.5495(2) 0.62169(14) 0.20616(15) 0.0436(10) Uani 1 1 d . U . . .
C57 C 0.4892(2) 0.60555(19) 0.21853(17) 0.0609(13) Uani 1 1 d . U . . .
H57 H 0.459232 0.595767 0.193715 0.073 Uiso 1 1 calc R . . . .
C58 C 0.4729(2) 0.60393(19) 0.26931(17) 0.0618(14) Uani 1 1 d . U . . .
H58 H 0.433102 0.591237 0.279363 0.074 Uiso 1 1 calc R . . . .
C59 C 0.5173(2) 0.62156(14) 0.30423(16) 0.0463(10) Uani 1 1 d . U . . .
C60 C 0.5752(2) 0.63802(14) 0.28863(15) 0.0444(10) Uani 1 1 d . U . . .
H60 H 0.604786 0.649556 0.312717 0.053 Uiso 1 1 calc R . . . .
C61 C 0.6881(2) 0.91581(16) 0.56909(16) 0.0540(12) Uani 1 1 d . U . . .
H61 H 0.730694 0.904183 0.573512 0.065 Uiso 1 1 calc R . . . .
C62 C 0.6580(2) 0.93331(18) 0.60969(17) 0.0610(13) Uani 1 1 d . U . . .
H62 H 0.680103 0.935398 0.640710 0.073 Uiso 1 1 calc R . . . .
C63 C 0.5954(3) 0.94757(19) 0.60394(18) 0.0670(14) Uani 1 1 d . U . . .
H63 H 0.572546 0.958443 0.631550 0.080 Uiso 1 1 calc R . . . .
C64 C 0.5651(2) 0.94615(16) 0.55768(15) 0.0517(12) Uani 1 1 d . U . . .
H64 H 0.521686 0.956145 0.553304 0.062 Uiso 1 1 calc R . . . .
C65 C 0.59942(19) 0.92988(13) 0.51792(14) 0.0377(9) Uani 1 1 d . U . . .
C66 C 0.57241(19) 0.92761(12) 0.46708(14) 0.0363(9) Uani 1 1 d . U . . .
C67 C 0.5092(2) 0.94050(14) 0.45333(16) 0.0465(11) Uani 1 1 d . U . . .
H67 H 0.479754 0.949974 0.477737 0.056 Uiso 1 1 calc R . . . .
C68 C 0.4899(2) 0.93941(13) 0.40469(16) 0.0428(10) Uani 1 1 d . U . . .
H68 H 0.446989 0.948090 0.395694 0.051 Uiso 1 1 calc R . . . .
C69 C 0.53144(19) 0.92602(12) 0.36879(15) 0.0375(9) Uani 1 1 d . U . . .
C70 C 0.59452(19) 0.91149(12) 0.38362(14) 0.0361(9) Uani 1 1 d . U . . .
H70 H 0.623724 0.901492 0.359311 0.043 Uiso 1 1 calc R . . . .
C71 C 0.3598(2) 0.92662(15) 0.11241(15) 0.0488(11) Uani 1 1 d . U . . .
H71 H 0.317407 0.914936 0.107368 0.059 Uiso 1 1 calc R . . . .
C72 C 0.3896(2) 0.94540(18) 0.07305(18) 0.0616(13) Uani 1 1 d . U . . .
H72 H 0.368373 0.945680 0.041601 0.074 Uiso 1 1 calc R . . . .
C73 C 0.4496(3) 0.9637(2) 0.07875(19) 0.0809(17) Uani 1 1 d . U . . .
H73 H 0.470748 0.977492 0.051925 0.097 Uiso 1 1 calc R . . . .
C74 C 0.4802(2) 0.9614(2) 0.12781(18) 0.0685(15) Uani 1 1 d . U . . .
H74 H 0.521783 0.974048 0.133990 0.082 Uiso 1 1 calc R . . . .
C75 C 0.4481(2) 0.94087(14) 0.16393(15) 0.0456(10) Uani 1 1 d . U . . .
C76 C 0.47459(19) 0.93599(13) 0.21616(15) 0.0387(9) Uani 1 1 d . U . . .
C77 C 0.5372(2) 0.94978(16) 0.23070(17) 0.0509(11) Uani 1 1 d . U . . .
H77 H 0.565786 0.961745 0.207029 0.061 Uiso 1 1 calc R . . . .
C78 C 0.5573(2) 0.94591(15) 0.27969(16) 0.0473(11) Uani 1 1 d . U . . .
H78 H 0.599594 0.955040 0.289903 0.057 Uiso 1 1 calc R . . . .
C79 C 0.5143(2) 0.92836(14) 0.31368(16) 0.0429(10) Uani 1 1 d . U . . .
C80 C 0.4537(2) 0.91377(13) 0.29673(16) 0.0428(10) Uani 1 1 d . U . . .
H80 H 0.425386 0.900860 0.319928 0.051 Uiso 1 1 calc R . . . .
C81 C 0.7606(2) 0.97622(14) 0.45847(18) 0.0530(12) Uani 1 1 d . U . . .
H81 H 0.732987 0.983163 0.485012 0.064 Uiso 1 1 calc R . . . .
C82 C 0.8014(3) 1.00878(15) 0.4415(2) 0.0616(13) Uani 1 1 d . U . . .
H82 H 0.801639 1.037528 0.456118 0.074 Uiso 1 1 calc R . . . .
C83 C 0.8415(2) 0.99932(16) 0.4032(2) 0.0648(13) Uani 1 1 d . U . . .
H83 H 0.869418 1.021647 0.390762 0.078 Uiso 1 1 calc R . . . .
C84 C 0.8413(3) 0.95631(17) 0.3825(2) 0.0692(14) Uani 1 1 d . U . . .
H84 H 0.869762 0.948479 0.356720 0.083 Uiso 1 1 calc R . . . .
C85 C 0.7962(2) 0.92492(15) 0.40198(16) 0.0484(11) Uani 1 1 d . U . . .
C86 C 0.7907(2) 0.87936(15) 0.38068(17) 0.0545(11) Uani 1 1 d . U . . .
C87 C 0.8330(3) 0.8618(2) 0.3472(2) 0.0993(16) Uani 1 1 d . U . . .
H87 H 0.865281 0.880083 0.332960 0.119 Uiso 1 1 calc R . . . .
C88 C 0.8280(3) 0.8167(2) 0.3342(2) 0.1017(16) Uani 1 1 d . U . . .
H88 H 0.861484 0.802793 0.316225 0.122 Uiso 1 1 calc R . . . .
C89 C 0.7744(2) 0.79274(16) 0.34775(17) 0.0545(11) Uani 1 1 d . U . . .
C90 C 0.7309(2) 0.81330(14) 0.37921(16) 0.0449(11) Uani 1 1 d . U . . .
H90 H 0.693968 0.796970 0.389240 0.054 Uiso 1 1 calc R . . . .
C91 C 0.7219(3) 0.56628(15) 0.2169(2) 0.0668(14) Uani 1 1 d . U . . .
H91 H 0.699132 0.563447 0.186210 0.080 Uiso 1 1 calc R . . . .
C92 C 0.7481(3) 0.52763(17) 0.2389(2) 0.0760(15) Uani 1 1 d . U . . .
H92 H 0.742589 0.499451 0.223508 0.091 Uiso 1 1 calc R . . . .
C93 C 0.7811(3) 0.53107(18) 0.2820(2) 0.0821(16) Uani 1 1 d . U . . .
H93 H 0.799427 0.505300 0.297021 0.099 Uiso 1 1 calc R . . . .
C94 C 0.7884(3) 0.57278(18) 0.3047(2) 0.0778(16) Uani 1 1 d . U . . .
H94 H 0.811458 0.575742 0.335202 0.093 Uiso 1 1 calc R . . . .
C95 C 0.7603(2) 0.61060(15) 0.28073(19) 0.0543(11) Uani 1 1 d . U . . .
C96 C 0.7652(2) 0.65560(16) 0.30082(18) 0.0537(11) Uani 1 1 d . U . . .
C97 C 0.8105(3) 0.66841(18) 0.3361(2) 0.0731(15) Uani 1 1 d . U . . .
H97 H 0.840306 0.647172 0.349247 0.088 Uiso 1 1 calc R . . . .
C98 C 0.8129(3) 0.71351(18) 0.3531(2) 0.0765(16) Uani 1 1 d . U . . .
H98 H 0.843531 0.722431 0.377858 0.092 Uiso 1 1 calc R . . . .
C99 C 0.7689(2) 0.74419(15) 0.33239(16) 0.0552(11) Uani 1 1 d . U . . .
C100 C 0.7249(2) 0.72922(15) 0.29697(17) 0.0529(12) Uani 1 1 d . U . . .
H100 H 0.694458 0.749839 0.283436 0.064 Uiso 1 1 calc R . . . .
C101 C 0.2068(2) 0.87988(19) 0.17504(19) 0.0634(14) Uani 1 1 d . U . . .
H101 H 0.199674 0.909883 0.184633 0.076 Uiso 1 1 calc R . . . .
C102 C 0.1549(3) 0.8557(2) 0.1568(2) 0.0762(15) Uani 1 1 d . U . . .
H102 H 0.113548 0.869337 0.152908 0.091 Uiso 1 1 calc R . . . .
C103 C 0.1628(3) 0.8121(2) 0.1444(2) 0.0755(15) Uani 1 1 d . U . . .
H103 H 0.126939 0.794354 0.134137 0.091 Uiso 1 1 calc R . . . .
C104 C 0.2263(2) 0.79420(18) 0.1472(2) 0.0644(14) Uani 1 1 d . U . . .
H104 H 0.234708 0.764643 0.136636 0.077 Uiso 1 1 calc R . . . .
C105 C 0.2757(2) 0.82097(15) 0.16582(16) 0.0493(11) Uani 1 1 d . U . . .
C106 C 0.3449(2) 0.80425(14) 0.16876(16) 0.0466(10) Uani 1 1 d . U . . .
C107 C 0.3675(3) 0.76571(17) 0.1462(2) 0.0728(14) Uani 1 1 d . U . . .
H107 H 0.338154 0.747047 0.128305 0.087 Uiso 1 1 calc R . . . .
C108 C 0.4337(3) 0.75441(16) 0.1498(2) 0.0685(15) Uani 1 1 d . U . . .
H108 H 0.448443 0.727004 0.136591 0.082 Uiso 1 1 calc R . . . .
C109 C 0.4769(2) 0.78302(15) 0.17245(17) 0.0504(11) Uani 1 1 d . U . . .
C110 C 0.4517(2) 0.82206(14) 0.19551(16) 0.0471(11) Uani 1 1 d . U . . .
H110 H 0.480900 0.841227 0.212774 0.057 Uiso 1 1 calc R . . . .
C111 C 0.8155(2) 0.67582(17) 0.1720(2) 0.0637(13) Uani 1 1 d . U . . .
H111 H 0.822294 0.645953 0.182394 0.076 Uiso 1 1 calc R . . . .
C112 C 0.8677(2) 0.69934(19) 0.1512(2) 0.0679(14) Uani 1 1 d . U . . .
H112 H 0.908223 0.685162 0.146153 0.081 Uiso 1 1 calc R . . . .
C113 C 0.8582(2) 0.7443(2) 0.1383(2) 0.0742(15) Uani 1 1 d . U . . .
H113 H 0.893203 0.761680 0.126596 0.089 Uiso 1 1 calc R . . . .
C114 C 0.7972(2) 0.76271(17) 0.1428(2) 0.0651(14) Uani 1 1 d . U . . .
H114 H 0.789125 0.792520 0.132720 0.078 Uiso 1 1 calc R . . . .
C115 C 0.7463(2) 0.73629(14) 0.16293(17) 0.0474(11) Uani 1 1 d . U . . .
C116 C 0.6796(2) 0.75320(14) 0.16799(16) 0.0469(11) Uani 1 1 d . U . . .
C117 C 0.6569(2) 0.79575(16) 0.1497(2) 0.0690(15) Uani 1 1 d . U . . .
H117 H 0.686231 0.816632 0.136151 0.083 Uiso 1 1 calc R . . . .
C118 C 0.5914(2) 0.80539(17) 0.1522(2) 0.0694(14) Uani 1 1 d . U . . .
H118 H 0.575734 0.832929 0.139523 0.083 Uiso 1 1 calc R . . . .
C119 C 0.5482(2) 0.77563(14) 0.17296(18) 0.0507(11) Uani 1 1 d . U . . .
C120 C 0.5733(2) 0.73570(14) 0.19238(17) 0.0486(11) Uani 1 1 d . U . . .
H120 H 0.544454 0.715435 0.207490 0.058 Uiso 1 1 calc R . . . .
S1 S 0.62855(6) 1.07802(4) 0.42990(5) 0.0647(4) Uani 1 1 d D U . . .
F1 F 0.66613(16) 1.01309(10) 0.37025(13) 0.0914(10) Uani 1 1 d D U . . .
F2 F 0.56411(15) 1.02863(10) 0.36530(13) 0.0862(10) Uani 1 1 d D U . . .
F3 F 0.6359(2) 1.07214(11) 0.33275(12) 0.0964(11) Uani 1 1 d D U . . .
O1 O 0.57527(19) 1.10884(12) 0.4247(2) 0.1014(15) Uani 1 1 d D U . . .
O2 O 0.6197(2) 1.04372(14) 0.46626(14) 0.0928(14) Uani 1 1 d D U . . .
O3 O 0.69234(17) 1.09834(14) 0.42935(17) 0.0904(13) Uani 1 1 d D U . . .
C121 C 0.6229(2) 1.04667(13) 0.37190(15) 0.0609(12) Uani 1 1 d D U . . .
S2 S 0.71617(6) 0.62028(4) 0.52491(5) 0.0638(4) Uani 1 1 d D U . . .
F4 F 0.6961(2) 0.58404(18) 0.43748(18) 0.1761(18) Uani 1 1 d D U . . .
F5 F 0.7944(2) 0.6040(2) 0.4509(2) 0.163(2) Uani 1 1 d D U . . .
F6 F 0.7212(3) 0.65366(17) 0.43563(18) 0.201(2) Uani 1 1 d D U . . .
O4 O 0.7280(3) 0.57669(12) 0.5441(2) 0.1181(17) Uani 1 1 d D U . . .
O5 O 0.64973(15) 0.63503(14) 0.52515(14) 0.0766(11) Uani 1 1 d D U . . .
O6 O 0.76091(19) 0.65362(12) 0.54195(17) 0.0865(13) Uani 1 1 d D U . . .
C122 C 0.7325(3) 0.61500(19) 0.45922(18) 0.1087(19) Uani 1 1 d D U . . .
S3 S 0.31329(11) 0.64699(6) 0.15479(7) 0.1073(6) Uani 1 1 d D U . . .
F7 F 0.2252(2) 0.6495(3) 0.2231(3) 0.220(3) Uani 1 1 d D U . . .
F8 F 0.3215(3) 0.6362(3) 0.2528(2) 0.235(3) Uani 1 1 d D U . . .
F9 F 0.2923(5) 0.70314(18) 0.2272(3) 0.262(4) Uani 1 1 d D U . . .
O7 O 0.3012(4) 0.59985(15) 0.1498(3) 0.158(3) Uani 1 1 d D U . . .
O8 O 0.3804(2) 0.6589(2) 0.1547(3) 0.146(2) Uani 1 1 d D U . . .
O9 O 0.2689(3) 0.67585(16) 0.1285(2) 0.1277(19) Uani 1 1 d D U . . .
C123 C 0.2886(3) 0.6595(2) 0.2177(2) 0.146(2) Uani 1 1 d D U . . .
S4 S 0.38629(13) 0.53164(10) 0.08353(10) 0.1455(10) Uani 1 1 d D U . . .
F10 F 0.4105(4) 0.4499(2) 0.1109(3) 0.276(4) Uani 1 1 d D U . . .
F11 F 0.4273(5) 0.4616(3) 0.0330(2) 0.292(4) Uani 1 1 d D U . . .
F12 F 0.4939(3) 0.4874(3) 0.0879(4) 0.256(4) Uani 1 1 d D U . . .
O10 O 0.4023(4) 0.5465(3) 0.1326(2) 0.203(3) Uani 1 1 d D U . . .
O11 O 0.3209(3) 0.5194(3) 0.0749(3) 0.225(4) Uani 1 1 d D U . . .
O12 O 0.4194(4) 0.5559(3) 0.0454(2) 0.207(3) Uani 1 1 d D U . . .
C124 C 0.4314(3) 0.47972(19) 0.0791(2) 0.173(3) Uani 1 1 d D U . . .
S5 S 0.43564(9) 1.07735(8) 0.23284(8) 0.1128(7) Uani 1 1 d D U . . .
F13 F 0.5573(3) 1.05643(19) 0.2348(3) 0.207(3) Uani 1 1 d D U . . .
F14 F 0.5347(3) 1.1130(3) 0.1879(2) 0.269(3) Uani 1 1 d D U . . .
F15 F 0.5363(3) 1.11991(18) 0.2689(2) 0.203(2) Uani 1 1 d D U . . .
O13 O 0.4247(3) 1.05078(17) 0.18945(16) 0.1199(18) Uani 1 1 d D U . . .
O14 O 0.4359(5) 1.0530(3) 0.27801(19) 0.235(4) Uani 1 1 d D U . . .
O15 O 0.4049(3) 1.11878(19) 0.2311(4) 0.220(4) Uani 1 1 d D U . . .
C125 C 0.5220(2) 1.0931(2) 0.2315(2) 0.148(2) Uani 1 1 d D U . . .
S6 S 0.66179(9) 0.92075(5) 0.09934(7) 0.0976(6) Uani 1 1 d D U . . .
F16 F 0.6039(3) 0.98978(18) 0.0590(3) 0.259(3) Uani 1 1 d D U . . .
F17 F 0.6452(4) 0.9425(3) 0.0063(2) 0.272(4) Uani 1 1 d D U . . .
F18 F 0.7090(2) 0.98679(19) 0.0468(2) 0.191(2) Uani 1 1 d D U . . .
O16 O 0.7172(2) 0.89468(19) 0.0883(3) 0.149(2) Uani 1 1 d D U . . .
O17 O 0.6008(2) 0.89735(19) 0.0919(3) 0.191(3) Uani 1 1 d D U . . .
O18 O 0.6577(4) 0.9429(2) 0.14531(18) 0.196(3) Uani 1 1 d D U . . .
C126 C 0.6545(3) 0.96306(19) 0.0514(2) 0.161(3) Uani 1 1 d D U . . .
O19 O 0.3321(3) 0.8795(2) 0.4221(2) 0.166(2) Uani 1 1 d D U . . .
C127 C 0.3329(4) 0.9167(3) 0.3852(3) 0.150(3) Uani 1 1 d D U . . .
H12A H 0.377179 0.926720 0.376923 0.180 Uiso 1 1 calc R . . . .
H12B H 0.306901 0.910471 0.354843 0.180 Uiso 1 1 calc R . . . .
C128 C 0.3008(3) 0.9455(4) 0.4195(3) 0.153(3) Uani 1 1 d D U . . .
H12C H 0.286004 0.972786 0.402215 0.184 Uiso 1 1 calc R . . . .
H12D H 0.331914 0.954394 0.446076 0.184 Uiso 1 1 calc R . . . .
C129 C 0.2445(4) 0.9230(2) 0.4416(3) 0.175(3) Uani 1 1 d D U . . .
H12E H 0.232445 0.937449 0.473018 0.210 Uiso 1 1 calc R . . . .
H12F H 0.206473 0.923281 0.418684 0.210 Uiso 1 1 calc R . . . .
C130 C 0.2674(4) 0.8788(3) 0.4499(4) 0.186(3) Uani 1 1 d D U . . .
H13A H 0.237039 0.856459 0.435703 0.223 Uiso 1 1 calc R . . . .
H13B H 0.274417 0.872728 0.485488 0.223 Uiso 1 1 calc R . . . .
N31 N 0.5243(3) 0.7565(2) 0.6240(3) 0.121(2) Uani 1 1 d D U . . .
C131 C 0.5485(3) 0.79193(18) 0.6288(3) 0.098(2) Uani 1 1 d D U . . .
C132 C 0.5795(5) 0.8320(2) 0.6286(5) 0.171(5) Uani 1 1 d D U . . .
H13C H 0.626528 0.827276 0.630887 0.256 Uiso 1 1 calc GR . . . .
H13D H 0.565659 0.849832 0.656803 0.256 Uiso 1 1 calc GR . . . .
H13E H 0.568671 0.847844 0.597854 0.256 Uiso 1 1 calc GR . . . .
N32 N 0.3693(4) 0.5446(2) 0.3375(3) 0.168(3) Uani 1 1 d D U . . .
C133 C 0.3913(4) 0.5160(2) 0.3634(3) 0.157(3) Uani 1 1 d D U . . .
C134 C 0.4097(7) 0.4827(3) 0.3955(4) 0.396(5) Uani 1 1 d D U . . .
H13F H 0.373333 0.475114 0.416644 0.593 Uiso 1 1 calc GR . . . .
H13G H 0.446542 0.492823 0.416020 0.593 Uiso 1 1 calc GR . . . .
H13H H 0.422506 0.456291 0.376708 0.593 Uiso 1 1 calc GR . . . .
N33 N 0.6003(5) 0.4864(3) 0.4617(3) 0.173(3) Uani 1 1 d D U . . .
C135 C 0.6243(4) 0.4861(3) 0.4222(2) 0.146(3) Uani 1 1 d D U . . .
C136 C 0.6539(6) 0.4872(5) 0.3770(3) 0.202(5) Uani 1 1 d D U . . .
H13I H 0.670239 0.457477 0.369055 0.303 Uiso 1 1 calc GR . . . .
H13J H 0.690036 0.508380 0.378315 0.303 Uiso 1 1 calc GR . . . .
H13K H 0.622293 0.496573 0.351523 0.303 Uiso 1 1 calc GR . . . .
N34 N 0.5300(9) 0.4137(6) 0.2073(3) 0.331(9) Uiso 1 1 d D U . . .
C137 C 0.5176(4) 0.4256(2) 0.24828(18) 0.145(3) Uani 1 1 d D U . . .
C138 C 0.4803(5) 0.4305(5) 0.2888(2) 0.211(5) Uani 1 1 d D U . . .
H13L H 0.434611 0.425516 0.279591 0.317 Uiso 1 1 calc GR . . . .
H13M H 0.485571 0.460680 0.302012 0.317 Uiso 1 1 calc GR . . . .
H13N H 0.493723 0.408769 0.314018 0.317 Uiso 1 1 calc GR . . . .

loop_
_atom_site_aniso_label
_atom_site_aniso_U_11
_atom_site_aniso_U_22
_atom_site_aniso_U_33
_atom_site_aniso_U_23
_atom_site_aniso_U_13
_atom_site_aniso_U_12
Co1 0.2075(18) 0.1376(12) 0.0861(8) 0.0054(8) 0.0126(10) -0.0026(11)
Cl1 0.1346(15) 0.1302(15) 0.1099(13) 0.0094(12) 0.0129(12) 0.0124(13)
Cl2 0.1469(17) 0.1271(15) 0.1267(15) 0.0061(13) 0.0037(14) -0.0107(14)
Cl3 0.1545(18) 0.1264(15) 0.1086(13) -0.0005(12) -0.0068(13) 0.0132(14)
Cl4 0.1360(16) 0.1267(15) 0.1358(16) 0.0053(13) 0.0103(14) -0.0113(14)
Ni1 0.0353(3) 0.0340(3) 0.0387(3) 0.0014(3) 0.0061(3) -0.0060(3)
Ni2 0.0287(3) 0.0372(3) 0.0405(3) -0.0006(3) 0.0003(3) -0.0048(3)
Ni3 0.0367(3) 0.0385(3) 0.0406(3) 0.0026(3) -0.0035(3) 0.0001(3)
Ni4 0.0439(4) 0.0350(3) 0.0542(4) -0.0040(3) 0.0151(3) 0.0041(3)
N1 0.0331(14) 0.0377(14) 0.0523(18) 0.0047(14) 0.0001(14) -0.0050(13)
N2 0.0325(13) 0.0377(15) 0.0428(16) -0.0003(13) 0.0070(13) -0.0025(12)
N3 0.0289(14) 0.0494(15) 0.0515(18) 0.0021(15) -0.0017(14) -0.0018(13)
N4 0.0276(13) 0.0335(14) 0.0478(17) -0.0034(13) 0.0047(13) -0.0005(12)
N5 0.0465(17) 0.0377(15) 0.0537(18) 0.0038(14) 0.0088(14) -0.0052(14)
N6 0.0456(16) 0.0362(14) 0.0440(16) -0.0055(13) 0.0085(14) -0.0123(13)
N7 0.0444(17) 0.0418(15) 0.0525(18) 0.0024(14) 0.0011(14) 0.0095(14)
N8 0.0444(16) 0.0442(15) 0.0417(16) 0.0048(14) 0.0007(14) 0.0075(14)
N9 0.0406(15) 0.0386(16) 0.0433(14) 0.0039(14) 0.0124(13) -0.0049(14)
N10 0.0292(14) 0.0378(15) 0.0438(14) -0.0024(13) 0.0085(12) -0.0010(13)
N11 0.0543(16) 0.0347(15) 0.0428(15) -0.0007(14) 0.0137(14) 0.0078(14)
N12 0.0452(16) 0.0340(15) 0.0442(14) -0.0019(13) 0.0107(13) 0.0023(14)
N13 0.0432(15) 0.0354(16) 0.0448(15) -0.0021(14) -0.0019(13) -0.0025(14)
N14 0.0363(15) 0.0337(15) 0.0399(14) -0.0019(13) -0.0009(12) -0.0027(13)
N15 0.0451(16) 0.0434(17) 0.0393(15) 0.0041(14) -0.0048(13) 0.0036(14)
N16 0.0343(15) 0.0370(16) 0.0413(14) 0.0020(13) 0.0001(12) 0.0034(13)
N17 0.0364(16) 0.0412(15) 0.0444(16) 0.0014(13) -0.0014(13) -0.0050(14)
N18 0.0378(15) 0.0427(15) 0.0407(16) 0.0019(13) -0.0036(14) -0.0082(13)
N19 0.0476(18) 0.0423(16) 0.0606(18) -0.0040(14) 0.0120(15) 0.0070(15)
N20 0.0466(17) 0.0435(15) 0.0541(18) -0.0084(14) 0.0128(15) 0.0051(14)
N21 0.0429(15) 0.0491(16) 0.0421(16) 0.0087(14) -0.0015(15) 0.0015(14)
N22 0.0439(15) 0.0385(15) 0.0381(16) -0.0037(13) -0.0051(14) -0.0020(13)
N23 0.0461(16) 0.0484(16) 0.0503(18) -0.0103(14) 0.0164(15) 0.0021(14)
N24 0.0489(15) 0.0359(15) 0.0443(17) -0.0042(13) 0.0156(14) 0.0028(13)
C1 0.0290(17) 0.059(2) 0.068(3) -0.002(2) 0.0160(18) -0.0073(16)
C2 0.036(2) 0.081(2) 0.095(3) -0.018(3) 0.026(2) -0.0114(19)
C3 0.054(2) 0.073(2) 0.122(4) -0.026(3) 0.031(3) 0.002(2)
C4 0.047(2) 0.055(2) 0.075(3) -0.012(2) 0.007(2) 0.0077(17)
C5 0.0391(17) 0.0420(18) 0.060(2) 0.0004(18) 0.0086(18) -0.0054(15)
C6 0.0370(16) 0.0359(17) 0.043(2) 0.0016(15) 0.0034(16) -0.0004(14)
C7 0.0402(18) 0.0386(18) 0.064(2) -0.0098(18) 0.0142(19) -0.0011(16)
C8 0.0426(18) 0.0382(19) 0.063(2) -0.0093(18) 0.0062(19) -0.0085(16)
C9 0.0369(16) 0.0327(17) 0.0398(19) 0.0033(15) 0.0041(16) -0.0066(14)
C10 0.0328(16) 0.0332(17) 0.0412(19) 0.0072(15) 0.0052(16) -0.0052(14)
C11 0.0347(18) 0.074(2) 0.055(2) 0.003(2) -0.0043(19) -0.0119(17)
C12 0.0300(19) 0.091(2) 0.077(3) 0.017(3) -0.013(2) -0.0173(18)
C13 0.042(2) 0.085(2) 0.107(4) 0.029(3) -0.003(3) 0.000(2)
C14 0.0364(18) 0.067(2) 0.082(3) 0.022(2) -0.001(2) 0.0061(17)
C15 0.0388(17) 0.0488(18) 0.053(2) 0.0137(18) -0.0027(18) -0.0007(15)
C16 0.0283(15) 0.0313(16) 0.049(2) -0.0010(16) 0.0030(16) -0.0030(14)
C17 0.0423(16) 0.0383(17) 0.0380(19) -0.0042(16) 0.0023(16) -0.0065(14)
C18 0.0419(18) 0.044(2) 0.060(2) 0.0092(19) 0.0114(19) -0.0047(16)
C19 0.0409(18) 0.0439(19) 0.063(2) 0.0129(19) 0.0027(19) 0.0020(16)
C20 0.0352(16) 0.0379(17) 0.044(2) -0.0003(16) 0.0004(17) 0.0006(14)
C21 0.070(3) 0.0346(18) 0.064(3) 0.0033(17) 0.001(2) -0.0052(18)
C22 0.109(3) 0.045(2) 0.070(3) 0.004(2) 0.000(2) -0.025(2)
C23 0.107(3) 0.064(2) 0.060(3) -0.001(2) -0.004(2) -0.040(2)
C24 0.079(3) 0.062(2) 0.056(3) 0.0014(19) -0.003(2) -0.0368(19)
C25 0.042(2) 0.0464(17) 0.049(2) 0.0004(16) 0.0053(16) -0.0157(16)
C26 0.047(2) 0.0464(18) 0.041(2) -0.0005(15) 0.0036(16) -0.0141(15)
C27 0.056(2) 0.058(2) 0.067(3) 0.003(2) -0.013(2) -0.014(2)
C28 0.059(2) 0.068(2) 0.065(3) 0.019(2) -0.014(2) -0.0115(19)
C29 0.051(2) 0.0469(18) 0.055(2) 0.0027(18) 0.0027(18) -0.0001(16)
C30 0.0383(19) 0.0368(17) 0.052(2) 0.0056(16) 0.0114(17) -0.0053(16)
C31 0.059(3) 0.0429(19) 0.078(3) 0.0039(19) 0.015(2) -0.0001(18)
C32 0.087(3) 0.042(2) 0.093(3) 0.003(2) 0.012(2) 0.012(2)
C33 0.076(3) 0.054(2) 0.105(3) -0.002(2) 0.019(2) 0.020(2)
C34 0.069(3) 0.061(2) 0.081(3) 0.005(2) 0.029(2) 0.021(2)
C35 0.043(2) 0.0544(19) 0.059(2) 0.0016(18) 0.0082(17) 0.0085(17)
C36 0.045(2) 0.0535(18) 0.046(2) 0.0076(17) 0.0032(17) 0.0095(16)
C37 0.062(2) 0.061(2) 0.076(3) 0.009(2) 0.026(2) 0.005(2)
C38 0.063(2) 0.067(2) 0.078(3) 0.021(2) 0.024(2) 0.010(2)
C39 0.052(2) 0.0539(19) 0.053(2) 0.0072(18) -0.0039(18) -0.0023(17)
C40 0.0415(19) 0.0437(18) 0.041(2) 0.0037(16) -0.0079(16) 0.0031(16)
C41 0.048(2) 0.058(2) 0.0407(17) 0.0013(18) 0.0125(15) -0.001(2)
C42 0.060(2) 0.089(3) 0.0385(19) 0.006(2) 0.0150(18) 0.000(2)
C43 0.057(2) 0.113(4) 0.044(2) 0.008(3) -0.001(2) 0.004(3)
C44 0.048(2) 0.089(3) 0.0485(19) 0.009(2) 0.0001(17) 0.009(2)
C45 0.0414(18) 0.048(2) 0.0423(16) 0.0044(17) 0.0033(15) -0.0049(18)
C46 0.0440(18) 0.043(2) 0.0436(17) 0.0021(17) 0.0056(15) 0.0020(17)
C47 0.056(2) 0.088(3) 0.0440(19) 0.005(2) -0.0016(18) 0.028(2)
C48 0.052(2) 0.102(4) 0.054(2) 0.013(2) 0.0165(18) 0.028(2)
C49 0.0438(19) 0.047(2) 0.0435(17) 0.0014(17) 0.0113(15) -0.0017(17)
C50 0.0467(19) 0.0357(19) 0.0448(17) 0.0000(17) 0.0105(16) -0.0015(17)
C51 0.061(2) 0.045(2) 0.0558(19) 0.0004(19) 0.0254(17) 0.004(2)
C52 0.078(2) 0.063(3) 0.049(2) -0.003(2) 0.0223(19) 0.006(2)
C53 0.075(2) 0.083(3) 0.0370(19) -0.006(2) 0.002(2) 0.002(2)
C54 0.059(2) 0.076(3) 0.050(2) 0.000(2) 0.0103(18) -0.003(2)
C55 0.0544(19) 0.041(2) 0.0443(17) -0.0028(17) 0.0141(15) 0.0069(18)
C56 0.0446(18) 0.048(2) 0.0388(16) -0.0031(16) 0.0122(15) 0.0053(17)
C57 0.050(2) 0.091(3) 0.0424(19) -0.004(2) 0.0096(18) -0.008(2)
C58 0.053(2) 0.089(3) 0.0433(19) -0.002(2) 0.0134(17) -0.011(2)
C59 0.0459(19) 0.048(2) 0.0451(17) 0.0005(17) 0.0112(15) 0.0092(17)
C60 0.0439(19) 0.045(2) 0.0444(17) -0.0068(17) 0.0085(16) 0.0063(17)
C61 0.049(2) 0.070(3) 0.0429(18) -0.0054(19) -0.0005(16) -0.003(2)
C62 0.059(2) 0.086(3) 0.0383(19) -0.007(2) -0.0072(18) -0.001(2)
C63 0.065(2) 0.092(3) 0.043(2) -0.005(2) 0.0068(19) 0.014(2)
C64 0.045(2) 0.071(3) 0.0394(17) 0.0010(19) 0.0058(16) 0.005(2)
C65 0.0377(17) 0.0355(19) 0.0403(16) 0.0015(15) 0.0057(14) -0.0102(16)
C66 0.0348(16) 0.0303(18) 0.0439(16) -0.0004(15) 0.0045(14) -0.0026(15)
C67 0.0434(18) 0.050(2) 0.0460(18) -0.0019(18) 0.0023(16) 0.0070(18)
C68 0.0334(18) 0.044(2) 0.0511(18) -0.0021(17) -0.0016(15) 0.0085(17)
C69 0.0368(17) 0.0319(18) 0.0436(16) -0.0007(15) -0.0020(14) -0.0047(16)
C70 0.0367(17) 0.0370(19) 0.0348(16) 0.0025(16) 0.0034(15) -0.0049(16)
C71 0.051(2) 0.055(2) 0.0405(18) 0.0029(17) -0.0129(16) -0.002(2)
C72 0.061(2) 0.073(3) 0.051(2) 0.014(2) -0.0062(19) 0.005(2)
C73 0.065(2) 0.128(4) 0.049(2) 0.031(3) 0.010(2) -0.014(3)
C74 0.046(2) 0.114(4) 0.045(2) 0.009(2) 0.0082(18) -0.002(2)
C75 0.0464(19) 0.047(2) 0.0429(17) 0.0017(17) -0.0004(15) 0.0020(17)
C76 0.0391(17) 0.0368(19) 0.0401(16) -0.0045(15) -0.0014(14) -0.0025(16)
C77 0.0342(18) 0.063(3) 0.056(2) 0.004(2) 0.0088(17) -0.0029(18)
C78 0.0303(18) 0.061(2) 0.0506(18) -0.0064(19) 0.0042(15) -0.0020(18)
C79 0.0372(18) 0.045(2) 0.0462(17) -0.0009(17) -0.0056(14) 0.0061(17)
C80 0.0397(18) 0.043(2) 0.0458(18) 0.0015(17) -0.0007(16) -0.0007(17)
C81 0.049(2) 0.0430(19) 0.067(3) -0.0084(17) 0.007(2) -0.0092(17)
C82 0.070(3) 0.040(2) 0.075(3) 0.001(2) 0.001(2) -0.0123(19)
C83 0.059(2) 0.054(2) 0.082(3) 0.003(2) 0.010(2) -0.027(2)
C84 0.073(3) 0.058(2) 0.078(3) 0.000(2) 0.025(2) -0.021(2)
C85 0.041(2) 0.0534(19) 0.052(2) -0.0029(16) 0.0076(17) -0.0123(16)
C86 0.053(2) 0.0542(19) 0.057(2) -0.0058(17) 0.0206(18) -0.0169(17)
C87 0.114(3) 0.080(3) 0.107(3) -0.034(2) 0.078(2) -0.044(2)
C88 0.097(3) 0.088(3) 0.123(4) -0.043(3) 0.079(2) -0.033(2)
C89 0.050(2) 0.058(2) 0.055(2) -0.0108(18) 0.0143(18) -0.0087(17)
C90 0.045(2) 0.0409(18) 0.049(2) 0.0012(16) 0.0086(17) -0.0069(17)
C91 0.067(3) 0.0433(19) 0.090(3) -0.0108(19) 0.001(3) 0.014(2)
C92 0.086(3) 0.039(2) 0.104(3) -0.007(2) 0.017(3) 0.010(2)
C93 0.099(4) 0.047(2) 0.101(3) 0.014(2) 0.014(3) 0.010(3)
C94 0.095(4) 0.059(2) 0.079(3) 0.009(2) -0.002(3) 0.013(2)
C95 0.047(2) 0.0466(18) 0.069(2) 0.0031(17) 0.0138(19) 0.0078(18)
C96 0.051(2) 0.0527(19) 0.058(2) 0.0023(17) 0.0066(18) 0.0068(17)
C97 0.083(3) 0.059(2) 0.076(3) 0.003(2) -0.019(2) 0.018(2)
C98 0.088(3) 0.065(2) 0.076(3) -0.006(2) -0.014(3) -0.002(2)
C99 0.066(2) 0.0537(19) 0.047(2) -0.0118(17) 0.0222(18) -0.0005(18)
C100 0.057(2) 0.0435(19) 0.059(2) -0.0073(18) 0.0122(19) 0.0041(19)
C101 0.0384(19) 0.087(3) 0.065(3) 0.006(2) -0.009(2) 0.0046(18)
C102 0.047(2) 0.094(3) 0.088(3) -0.008(3) -0.013(2) -0.003(2)
C103 0.049(2) 0.091(3) 0.085(3) 0.000(3) -0.009(3) -0.014(2)
C104 0.052(2) 0.071(3) 0.070(3) -0.013(2) 0.001(2) -0.0151(19)
C105 0.0504(18) 0.0553(19) 0.042(2) -0.0001(18) -0.0013(18) -0.0123(16)
C106 0.0464(18) 0.0427(19) 0.051(2) -0.0021(17) -0.0028(17) -0.0071(15)
C107 0.066(2) 0.060(2) 0.092(3) -0.030(2) -0.009(3) -0.002(2)
C108 0.061(2) 0.039(2) 0.105(4) -0.018(2) 0.008(2) 0.0030(18)
C109 0.0458(18) 0.044(2) 0.061(2) 0.0061(18) 0.0148(18) 0.0025(16)
C110 0.0436(18) 0.0447(19) 0.053(2) -0.0017(17) -0.0060(18) 0.0005(17)
C111 0.053(2) 0.056(2) 0.083(3) -0.007(2) 0.026(2) 0.0101(18)
C112 0.044(2) 0.075(2) 0.085(3) -0.006(2) 0.017(2) 0.000(2)
C113 0.043(2) 0.080(3) 0.100(4) 0.012(3) 0.016(2) -0.010(2)
C114 0.052(2) 0.058(2) 0.086(3) 0.012(2) 0.014(2) -0.0061(18)
C115 0.0425(17) 0.0436(18) 0.056(2) -0.0052(18) 0.0118(18) -0.0033(15)
C116 0.0472(18) 0.0387(18) 0.055(2) -0.0016(17) 0.0080(18) -0.0021(15)
C117 0.049(2) 0.050(2) 0.109(4) 0.025(2) 0.019(2) -0.0035(19)
C118 0.053(2) 0.055(2) 0.102(3) 0.027(2) 0.022(2) 0.0125(18)
C119 0.0455(18) 0.0433(19) 0.064(3) -0.0005(18) 0.0086(19) 0.0036(16)
C120 0.0456(18) 0.0347(18) 0.066(2) -0.0009(18) 0.0168(19) -0.0046(16)
S1 0.0543(6) 0.0589(6) 0.0815(8) -0.0193(6) 0.0142(6) -0.0085(6)
F1 0.0956(19) 0.0754(17) 0.104(2) -0.0238(16) 0.0232(18) 0.0151(15)
F2 0.0821(17) 0.0741(17) 0.102(2) -0.0262(15) -0.0005(17) -0.0255(14)
F3 0.128(3) 0.0811(19) 0.0802(18) 0.0117(15) 0.0051(19) -0.0257(18)
O1 0.071(2) 0.068(2) 0.166(4) -0.050(2) 0.013(2) 0.0071(18)
O2 0.098(3) 0.106(3) 0.075(2) 0.000(2) 0.028(2) -0.012(2)
O3 0.065(2) 0.096(2) 0.110(3) -0.025(2) 0.006(2) -0.0346(18)
C121 0.067(2) 0.043(2) 0.074(2) -0.0054(19) 0.014(2) -0.0100(17)
S2 0.0614(7) 0.0563(6) 0.0732(7) 0.0105(6) -0.0082(6) 0.0041(6)
F4 0.110(3) 0.264(4) 0.153(3) -0.115(3) -0.022(3) 0.029(3)
F5 0.098(2) 0.247(5) 0.143(4) -0.047(4) 0.022(2) 0.040(3)
F6 0.230(5) 0.248(4) 0.128(3) 0.096(3) 0.075(3) 0.084(4)
O4 0.130(3) 0.065(2) 0.158(4) 0.033(2) -0.048(3) 0.002(2)
O5 0.0543(17) 0.102(2) 0.074(2) 0.007(2) 0.0020(17) 0.0152(18)
O6 0.074(2) 0.064(2) 0.122(3) -0.007(2) -0.004(2) -0.0139(18)
C122 0.091(3) 0.148(4) 0.088(4) -0.011(3) 0.014(3) 0.026(3)
S3 0.1244(14) 0.0937(11) 0.1033(12) 0.0006(10) -0.0121(11) -0.0117(11)
F7 0.133(3) 0.335(8) 0.195(6) -0.006(7) 0.040(4) -0.027(4)
F8 0.214(6) 0.360(7) 0.131(4) 0.075(4) -0.029(4) 0.018(6)
F9 0.429(10) 0.178(4) 0.183(5) -0.069(4) 0.114(6) -0.060(5)
O7 0.199(6) 0.093(3) 0.180(5) 0.025(3) -0.045(5) -0.035(3)
O8 0.101(3) 0.170(5) 0.166(5) 0.008(4) -0.014(3) -0.028(3)
O9 0.122(3) 0.100(3) 0.160(4) 0.028(3) -0.036(3) -0.004(3)
C123 0.141(4) 0.144(4) 0.152(5) 0.018(4) -0.019(4) -0.035(4)
S4 0.1242(17) 0.169(2) 0.1432(19) -0.0055(17) -0.0103(15) 0.0083(16)
F10 0.254(7) 0.261(6) 0.316(6) 0.111(4) 0.075(6) 0.023(5)
F11 0.334(10) 0.342(8) 0.200(4) -0.104(4) -0.016(6) 0.096(8)
F12 0.146(4) 0.262(8) 0.357(10) 0.057(7) -0.036(5) 0.018(4)
O10 0.185(6) 0.293(8) 0.133(4) -0.043(5) 0.018(4) -0.090(6)
O11 0.141(4) 0.339(11) 0.194(7) 0.008(7) -0.045(4) -0.065(5)
O12 0.161(6) 0.267(7) 0.194(5) 0.086(5) 0.019(5) -0.020(6)
C124 0.163(5) 0.224(6) 0.133(5) 0.006(4) -0.010(5) -0.035(5)
S5 0.0849(10) 0.1468(16) 0.1064(13) -0.0005(12) -0.0050(10) 0.0080(11)
F13 0.133(4) 0.193(4) 0.294(8) -0.010(5) -0.023(5) 0.047(3)
F14 0.162(5) 0.349(7) 0.295(5) 0.136(4) -0.013(5) -0.100(5)
F15 0.176(4) 0.146(4) 0.281(4) -0.030(3) -0.131(3) -0.009(3)
O13 0.132(4) 0.139(4) 0.088(3) -0.005(3) -0.018(3) -0.033(3)
O14 0.312(9) 0.314(8) 0.077(3) 0.056(4) -0.022(5) -0.082(7)
O15 0.173(5) 0.183(5) 0.299(9) -0.082(5) -0.082(6) 0.084(4)
C125 0.112(4) 0.153(5) 0.177(4) 0.016(3) -0.073(4) -0.004(3)
S6 0.1144(12) 0.0710(9) 0.1088(11) -0.0001(8) 0.0352(9) 0.0019(9)
F16 0.178(4) 0.197(4) 0.405(7) 0.186(3) 0.104(4) 0.058(3)
F17 0.229(7) 0.436(9) 0.151(4) 0.041(4) 0.015(5) -0.089(6)
F18 0.159(3) 0.194(4) 0.224(5) 0.060(3) 0.083(3) -0.053(3)
O16 0.102(3) 0.160(4) 0.184(5) -0.053(3) 0.027(3) 0.047(3)
O17 0.105(3) 0.120(4) 0.345(9) 0.086(4) -0.044(5) -0.026(3)
O18 0.210(6) 0.268(6) 0.113(3) -0.073(3) 0.067(3) 0.044(5)
C126 0.113(4) 0.184(6) 0.188(5) 0.056(4) 0.030(5) -0.014(3)
O19 0.156(4) 0.185(4) 0.156(5) -0.017(4) 0.004(4) -0.041(4)
C127 0.075(4) 0.262(7) 0.113(5) 0.010(4) 0.006(3) 0.015(5)
C128 0.100(4) 0.259(5) 0.099(5) -0.001(4) -0.015(4) 0.032(4)
C129 0.158(5) 0.246(5) 0.123(6) -0.060(6) 0.030(4) -0.015(4)
C130 0.152(6) 0.257(5) 0.149(8) -0.008(6) -0.005(5) -0.036(5)
N31 0.075(3) 0.138(3) 0.150(5) -0.003(4) 0.018(4) 0.009(3)
C131 0.082(4) 0.118(3) 0.094(4) 0.020(4) 0.005(3) 0.021(3)
C132 0.154(8) 0.126(4) 0.233(13) 0.006(8) 0.016(9) -0.012(4)
N32 0.170(6) 0.165(5) 0.172(6) -0.012(4) 0.066(5) -0.026(5)
C133 0.143(6) 0.143(5) 0.189(6) -0.017(4) 0.081(5) -0.024(4)
C134 0.315(10) 0.198(6) 0.686(12) 0.235(5) 0.302(9) 0.183(6)
N33 0.199(8) 0.140(6) 0.179(4) 0.004(6) -0.010(4) 0.020(6)
C135 0.172(7) 0.101(5) 0.163(4) 0.000(5) -0.030(4) -0.011(6)
C136 0.286(13) 0.190(11) 0.129(5) -0.010(7) -0.028(5) -0.039(11)
C137 0.308(8) 0.065(4) 0.065(3) -0.012(3) 0.086(3) 0.004(5)
C138 0.233(8) 0.308(14) 0.097(4) 0.069(6) 0.084(4) 0.005(9)

loop_
_atom_type_symbol
_atom_type_description
_atom_type_scat_dispersion_real
_atom_type_scat_dispersion_imag
_atom_type_scat_source
C C 0.0181 0.0091 'International Tables Vol C Tables 4.2.6.8 and 6.1.1.4'
H H 0.0000 0.0000 'International Tables Vol C Tables 4.2.6.8 and 6.1.1.4'
Cl Cl 0.3639 0.7018 'International Tables Vol C Tables 4.2.6.8 and 6.1.1.4'
Co Co -2.3653 3.6143 'International Tables Vol C Tables 4.2.6.8 and 6.1.1.4'
F F 0.0727 0.0534 'International Tables Vol C Tables 4.2.6.8 and 6.1.1.4'
N N 0.0311 0.0180 'International Tables Vol C Tables 4.2.6.8 and 6.1.1.4'
Ni Ni -3.0029 0.5091 'International Tables Vol C Tables 4.2.6.8 and 6.1.1.4'
O O 0.0492 0.0322 'International Tables Vol C Tables 4.2.6.8 and 6.1.1.4'
S S 0.3331 0.5567 'International Tables Vol C Tables 4.2.6.8 and 6.1.1.4'

loop_
_exptl_crystal_face_index_h
_exptl_crystal_face_index_k
_exptl_crystal_face_index_l
_exptl_crystal_face_perp_dist
1 10 15 0.0345
-9 -8 -10 0.0541
9 -6 -11 0.0594
-1 -19 -5 0.0394
0 18 5 0.0492
10 -1 -12 0.0555
-8 -2 -14 0.0521
0 -14 12 0.0775
-7 12 -9 0.0704
11 7 -8 0.0683

loop_
_geom_angle_atom_site_label_1
_geom_angle_atom_site_label_2
_geom_angle_atom_site_label_3
_geom_angle
_geom_angle_site_symmetry_1
_geom_angle_site_symmetry_3
_geom_angle_publ_flag
Cl1 Co1 Cl4 108.63(12) . . ?
Cl2 Co1 Cl1 104.99(13) . . ?
Cl2 Co1 Cl3 110.41(12) . . ?
Cl2 Co1 Cl4 114.28(11) . . ?
Cl3 Co1 Cl1 113.30(10) . . ?
Cl3 Co1 Cl4 105.43(13) . . ?
N1 Ni1 N6 85.05(13) . . ?
N2 Ni1 N1 78.36(12) . . ?
N2 Ni1 N6 96.20(12) . . ?
N2 Ni1 N9 87.19(13) . . ?
N5 Ni1 N1 96.27(13) . . ?
N5 Ni1 N2 173.52(13) . . ?
N5 Ni1 N6 79.59(13) . . ?
N5 Ni1 N9 97.06(13) . . ?
N5 Ni1 N10 92.29(13) . . ?
N9 Ni1 N1 95.93(13) . . ?
N9 Ni1 N6 176.60(13) . . ?
N10 Ni1 N1 170.56(13) . . ?
N10 Ni1 N2 93.33(12) . . ?
N10 Ni1 N6 100.47(13) . . ?
N10 Ni1 N9 79.01(13) . . ?
N3 Ni2 N18 83.56(13) . . ?
N4 Ni2 N3 78.53(12) . . ?
N4 Ni2 N18 94.49(12) . . ?
N13 Ni2 N3 97.74(13) . . ?
N13 Ni2 N4 90.12(13) . . ?
N13 Ni2 N18 175.38(13) . . ?
N14 Ni2 N3 171.25(13) . . ?
N14 Ni2 N4 93.21(12) . . ?
N14 Ni2 N13 79.24(13) . . ?
N14 Ni2 N17 93.80(13) . . ?
N14 Ni2 N18 100.10(12) . . ?
N17 Ni2 N3 94.73(13) . . ?
N17 Ni2 N4 170.72(13) . . ?
N17 Ni2 N13 97.16(13) . . ?
N17 Ni2 N18 78.30(13) . . ?
N7 Ni3 N8 78.65(13) . . ?
N7 Ni3 N15 97.37(14) . . ?
N7 Ni3 N21 96.07(14) . . ?
N7 Ni3 N22 173.03(14) . . ?
N15 Ni3 N8 175.74(13) . . ?
N15 Ni3 N21 95.76(13) . . ?
N15 Ni3 N22 87.74(13) . . ?
N16 Ni3 N7 90.73(13) . . ?
N16 Ni3 N8 102.28(13) . . ?
N16 Ni3 N15 79.14(13) . . ?
N16 Ni3 N21 172.00(13) . . ?
N16 Ni3 N22 94.91(13) . . ?
N21 Ni3 N8 83.24(13) . . ?
N22 Ni3 N8 96.11(13) . . ?
N22 Ni3 N21 78.63(13) . . ?
N11 Ni4 N19 95.71(14) . . ?
N11 Ni4 N20 174.33(13) . . ?
N11 Ni4 N23 96.37(14) . . ?
N11 Ni4 N24 88.02(13) . . ?
N12 Ni4 N11 79.20(13) . . ?
N12 Ni4 N19 89.70(14) . . ?
N12 Ni4 N20 98.82(13) . . ?
N12 Ni4 N23 171.76(14) . . ?
N12 Ni4 N24 94.71(13) . . ?
N19 Ni4 N20 78.92(14) . . ?
N19 Ni4 N23 97.69(14) . . ?
N23 Ni4 N20 86.22(14) . . ?
N24 Ni4 N19 174.70(14) . . ?
N24 Ni4 N20 97.46(13) . . ?
N24 Ni4 N23 78.10(14) . . ?
C1 N1 Ni1 126.9(3) . . ?
C1 N1 C5 117.4(4) . . ?
C5 N1 Ni1 115.4(3) . . ?
C6 N2 Ni1 116.3(2) . . ?
C10 N2 Ni1 125.6(3) . . ?
C10 N2 C6 117.6(3) . . ?
C11 N3 Ni2 125.9(3) . . ?
C11 N3 C15 119.5(4) . . ?
C15 N3 Ni2 113.6(3) . . ?
C16 N4 Ni2 127.2(3) . . ?
C16 N4 C20 116.9(3) . . ?
C20 N4 Ni2 115.9(2) . . ?
C21 N5 Ni1 126.7(3) . . ?
C21 N5 C25 117.2(4) . . ?
C25 N5 Ni1 116.0(3) . . ?
C26 N6 Ni1 112.9(2) . . ?
C30 N6 Ni1 127.1(3) . . ?
C30 N6 C26 117.2(3) . . ?
C31 N7 Ni3 126.6(3) . . ?
C35 N7 Ni3 115.2(3) . . ?
C35 N7 C31 118.1(4) . . ?
C36 N8 Ni3 110.2(3) . . ?
C40 N8 Ni3 127.8(3) . . ?
C40 N8 C36 118.1(4) . . ?
C41 N9 Ni1 127.5(3) . . ?
C41 N9 C45 117.5(3) . . ?
C45 N9 Ni1 113.1(3) . . ?
C46 N10 Ni1 114.9(3) . . ?
C46 N10 C50 120.9(3) . . ?
C50 N10 Ni1 124.2(3) . . ?
C51 N11 Ni4 126.2(3) . . ?
C55 N11 Ni4 115.0(3) . . ?
C55 N11 C51 117.9(4) . . ?
C56 N12 Ni4 115.1(3) . . ?
C60 N12 Ni4 127.0(3) . . ?
C60 N12 C56 117.9(3) . . ?
C61 N13 Ni2 127.4(3) . . ?
C61 N13 C65 118.3(4) . . ?
C65 N13 Ni2 113.9(3) . . ?
C66 N14 Ni2 113.4(2) . . ?
C70 N14 Ni2 126.6(3) . . ?
C70 N14 C66 119.6(3) . . ?
C71 N15 Ni3 126.9(3) . . ?
C71 N15 C75 116.8(4) . . ?
C75 N15 Ni3 116.2(3) . . ?
C76 N16 Ni3 115.4(2) . . ?
C80 N16 Ni3 127.3(3) . . ?
C80 N16 C76 117.2(3) . . ?
C81 N17 Ni2 126.1(3) . . ?
C85 N17 Ni2 115.7(3) . . ?
C85 N17 C81 118.2(4) . . ?
C86 N18 Ni2 111.5(3) . . ?
C90 N18 Ni2 126.4(3) . . ?
C90 N18 C86 119.0(4) . . ?
C91 N19 Ni4 126.1(3) . . ?
C91 N19 C95 119.2(4) . . ?
C95 N19 Ni4 114.1(3) . . ?
C96 N20 Ni4 112.4(3) . . ?
C100 N20 Ni4 126.1(3) . . ?
C100 N20 C96 119.4(4) . . ?
C101 N21 Ni3 126.7(3) . . ?
C105 N21 Ni3 115.6(3) . . ?
C105 N21 C101 116.8(4) . . ?
C106 N22 Ni3 114.6(3) . . ?
C110 N22 Ni3 126.3(3) . . ?
C110 N22 C106 118.7(3) . . ?
C111 N23 Ni4 125.1(3) . . ?
C111 N23 C115 119.7(4) . . ?
C115 N23 Ni4 115.0(3) . . ?
C116 N24 Ni4 115.2(3) . . ?
C116 N24 C120 119.0(3) . . ?
C120 N24 Ni4 125.4(3) . . ?
N1 C1 H1 118.9 . . ?
N1 C1 C2 122.1(4) . . ?
C2 C1 H1 118.9 . . ?
C1 C2 H2 119.7 . . ?
C3 C2 C1 120.6(5) . . ?
C3 C2 H2 119.7 . . ?
C2 C3 H3 120.5 . . ?
C2 C3 C4 119.0(5) . . ?
C4 C3 H3 120.5 . . ?
C3 C4 H4 121.2 . . ?
C5 C4 C3 117.5(4) . . ?
C5 C4 H4 121.2 . . ?
N1 C5 C4 123.2(4) . . ?
N1 C5 C6 114.3(3) . . ?
C4 C5 C6 122.5(4) . . ?
N2 C6 C5 114.5(3) . . ?
N2 C6 C7 122.4(4) . . ?
C7 C6 C5 123.0(4) . . ?
C6 C7 H7 120.4 . . ?
C6 C7 C8 119.1(4) . . ?
C8 C7 H7 120.4 . . ?
C7 C8 H8 120.5 . . ?
C9 C8 C7 118.9(4) . . ?
C9 C8 H8 120.5 . . ?
C8 C9 C10 118.7(4) . . ?
C8 C9 C17 121.6(3) . . ?
C10 C9 C17 119.6(3) . . ?
N2 C10 C9 122.9(3) . . ?
N2 C10 H10 118.5 . . ?
C9 C10 H10 118.5 . . ?
N3 C11 H11 119.4 . . ?
N3 C11 C12 121.1(5) . . ?
C12 C11 H11 119.4 . . ?
C11 C12 H12 119.8 . . ?
C13 C12 C11 120.3(4) . . ?
C13 C12 H12 119.8 . . ?
C12 C13 H13 120.7 . . ?
C12 C13 C14 118.5(5) . . ?
C14 C13 H13 120.7 . . ?
C13 C14 H14 120.9 . . ?
C15 C14 C13 118.1(5) . . ?
C15 C14 H14 120.9 . . ?
N3 C15 C14 122.2(4) . . ?
N3 C15 C20 116.8(3) . . ?
C14 C15 C20 121.1(4) . . ?
N4 C16 H16 117.7 . . ?
N4 C16 C17 124.6(4) . . ?
C17 C16 H16 117.7 . . ?
C16 C17 C9 120.8(3) . . ?
C18 C17 C9 122.9(4) . . ?
C18 C17 C16 116.3(4) . . ?
C17 C18 H18 119.9 . . ?
C19 C18 C17 120.2(4) . . ?
C19 C18 H18 119.9 . . ?
C18 C19 H19 120.2 . . ?
C20 C19 C18 119.5(4) . . ?
C20 C19 H19 120.2 . . ?
N4 C20 C15 112.9(3) . . ?
C19 C20 N4 122.3(4) . . ?
C19 C20 C15 124.7(4) . . ?
N5 C21 H21 118.6 . . ?
N5 C21 C22 122.7(5) . . ?
C22 C21 H21 118.6 . . ?
C21 C22 H22 121.0 . . ?
C21 C22 C23 118.1(5) . . ?
C23 C22 H22 121.0 . . ?
C22 C23 H23 120.9 . . ?
C24 C23 C22 118.3(5) . . ?
C24 C23 H23 120.9 . . ?
C23 C24 H24 119.5 . . ?
C23 C24 C25 121.0(5) . . ?
C25 C24 H24 119.5 . . ?
N5 C25 C24 122.6(4) . . ?
N5 C25 C26 115.3(3) . . ?
C24 C25 C26 122.0(4) . . ?
N6 C26 C25 113.4(3) . . ?
C27 C26 N6 122.8(4) . . ?
C27 C26 C25 123.7(4) . . ?
C26 C27 H27 120.4 . . ?
C26 C27 C28 119.1(4) . . ?
C28 C27 H27 120.4 . . ?
C27 C28 H28 119.8 . . ?
C29 C28 C27 120.4(5) . . ?
C29 C28 H28 119.8 . . ?
C28 C29 C30 118.5(4) . . ?
C28 C29 C39 119.4(4) . . ?
C30 C29 C39 121.9(4) . . ?
N6 C30 C29 121.6(4) . . ?
N6 C30 H30 119.2 . . ?
C29 C30 H30 119.2 . . ?
N7 C31 H31 119.0 . . ?
N7 C31 C32 122.1(5) . . ?
C32 C31 H31 119.0 . . ?
C31 C32 H32 120.3 . . ?
C33 C32 C31 119.4(5) . . ?
C33 C32 H32 120.3 . . ?
C32 C33 H33 120.2 . . ?
C32 C33 C34 119.5(5) . . ?
C34 C33 H33 120.2 . . ?
C33 C34 H34 119.8 . . ?
C33 C34 C35 120.4(5) . . ?
C35 C34 H34 119.8 . . ?
N7 C35 C34 120.4(4) . . ?
N7 C35 C36 114.7(4) . . ?
C34 C35 C36 124.8(4) . . ?
N8 C36 C35 115.9(4) . . ?
N8 C36 C37 122.0(4) . . ?
C37 C36 C35 122.0(4) . . ?
C36 C37 H37 121.0 . . ?
C38 C37 C36 118.1(5) . . ?
C38 C37 H37 121.0 . . ?
C37 C38 H38 118.8 . . ?
C37 C38 C39 122.4(5) . . ?
C39 C38 H38 118.8 . . ?
C38 C39 C29 119.9(4) . . ?
C38 C39 C40 116.5(4) . . ?
C40 C39 C29 123.6(4) . . ?
N8 C40 C39 122.8(4) . . ?
N8 C40 H40 118.6 . . ?
C39 C40 H40 118.6 . . ?
N9 C41 H41 119.0 . . ?
N9 C41 C42 121.9(4) . . ?
C42 C41 H41 119.0 . . ?
C41 C42 H42 119.6 . . ?
C43 C42 C41 120.8(4) . . ?
C43 C42 H42 119.6 . . ?
C42 C43 H43 120.4 . . ?
C42 C43 C44 119.2(5) . . ?
C44 C43 H43 120.4 . . ?
C43 C44 H44 121.0 . . ?
C45 C44 C43 118.0(5) . . ?
C45 C44 H44 121.0 . . ?
N9 C45 C46 114.2(3) . . ?
C44 C45 N9 122.4(4) . . ?
C44 C45 C46 123.4(4) . . ?
N10 C46 C45 116.2(4) . . ?
N10 C46 C47 120.5(4) . . ?
C47 C46 C45 123.4(4) . . ?
C46 C47 H47 119.3 . . ?
C46 C47 C48 121.4(4) . . ?
C48 C47 H47 119.3 . . ?
C47 C48 H48 121.5 . . ?
C47 C48 C49 117.1(4) . . ?
C49 C48 H48 121.5 . . ?
C48 C49 C59 120.3(4) . . ?
C50 C49 C48 120.1(4) . . ?
C50 C49 C59 119.6(4) . . ?
N10 C50 C49 119.9(4) . . ?
N10 C50 H50 120.0 . . ?
C49 C50 H50 120.0 . . ?
N11 C51 H51 119.4 . . ?
N11 C51 C52 121.3(4) . . ?
C52 C51 H51 119.4 . . ?
C51 C52 H52 119.5 . . ?
C53 C52 C51 121.0(4) . . ?
C53 C52 H52 119.5 . . ?
C52 C53 H53 120.6 . . ?
C52 C53 C54 118.8(5) . . ?
C54 C53 H53 120.6 . . ?
C53 C54 H54 121.7 . . ?
C55 C54 C53 116.6(5) . . ?
C55 C54 H54 121.7 . . ?
N11 C55 C54 124.3(4) . . ?
N11 C55 C56 115.2(4) . . ?
C54 C55 C56 120.4(4) . . ?
N12 C56 C55 114.1(4) . . ?
N12 C56 C57 122.3(4) . . ?
C57 C56 C55 123.6(4) . . ?
C56 C57 H57 120.8 . . ?
C56 C57 C58 118.5(4) . . ?
C58 C57 H57 120.8 . . ?
C57 C58 H58 120.8 . . ?
C59 C58 C57 118.4(4) . . ?
C59 C58 H58 120.8 . . ?
C58 C59 C49 121.2(4) . . ?
C60 C59 C49 119.6(4) . . ?
C60 C59 C58 119.2(4) . . ?
N12 C60 C59 123.6(4) . . ?
N12 C60 H60 118.2 . . ?
C59 C60 H60 118.2 . . ?
N13 C61 H61 118.0 . . ?
N13 C61 C62 124.0(4) . . ?
C62 C61 H61 118.0 . . ?
C61 C62 H62 121.0 . . ?
C63 C62 C61 117.9(4) . . ?
C63 C62 H62 121.0 . . ?
C62 C63 H63 120.0 . . ?
C62 C63 C64 120.0(5) . . ?
C64 C63 H63 120.0 . . ?
C63 C64 H64 120.5 . . ?
C65 C64 C63 119.0(4) . . ?
C65 C64 H64 120.5 . . ?
N13 C65 C64 120.8(4) . . ?
N13 C65 C66 115.7(3) . . ?
C64 C65 C66 123.5(4) . . ?
N14 C66 C65 115.8(3) . . ?
N14 C66 C67 119.7(4) . . ?
C67 C66 C65 124.5(4) . . ?
C66 C67 H67 120.0 . . ?
C68 C67 C66 119.9(4) . . ?
C68 C67 H67 120.0 . . ?
C67 C68 H68 119.4 . . ?
C67 C68 C69 121.2(4) . . ?
C69 C68 H68 119.4 . . ?
C68 C69 C70 118.1(4) . . ?
C68 C69 C79 123.0(4) . . ?
C70 C69 C79 118.8(3) . . ?
N14 C70 C69 121.3(3) . . ?
N14 C70 H70 119.3 . . ?
C69 C70 H70 119.3 . . ?
N15 C71 H71 117.9 . . ?
N15 C71 C72 124.2(4) . . ?
C72 C71 H71 117.9 . . ?
C71 C72 H72 120.0 . . ?
C73 C72 C71 120.1(5) . . ?
C73 C72 H72 120.0 . . ?
C72 C73 H73 121.3 . . ?
C72 C73 C74 117.3(5) . . ?
C74 C73 H73 121.3 . . ?
C73 C74 H74 120.8 . . ?
C75 C74 C73 118.3(5) . . ?
C75 C74 H74 120.8 . . ?
N15 C75 C76 113.3(3) . . ?
C74 C75 N15 123.2(4) . . ?
C74 C75 C76 123.5(4) . . ?
N16 C76 C75 115.4(3) . . ?
N16 C76 C77 121.4(4) . . ?
C77 C76 C75 123.1(4) . . ?
C76 C77 H77 120.1 . . ?
C78 C77 C76 119.9(4) . . ?
C78 C77 H77 120.1 . . ?
C77 C78 H78 120.6 . . ?
C77 C78 C79 118.8(4) . . ?
C79 C78 H78 120.6 . . ?
C78 C79 C69 121.6(4) . . ?
C80 C79 C69 119.7(4) . . ?
C80 C79 C78 118.6(4) . . ?
N16 C80 C79 123.9(4) . . ?
N16 C80 H80 118.0 . . ?
C79 C80 H80 118.0 . . ?
N17 C81 H81 118.5 . . ?
N17 C81 C82 123.0(4) . . ?
C82 C81 H81 118.5 . . ?
C81 C82 H82 120.4 . . ?
C83 C82 C81 119.2(4) . . ?
C83 C82 H82 120.4 . . ?
C82 C83 H83 120.1 . . ?
C82 C83 C84 119.7(5) . . ?
C84 C83 H83 120.1 . . ?
C83 C84 H84 121.5 . . ?
C83 C84 C85 116.9(5) . . ?
C85 C84 H84 121.5 . . ?
N17 C85 C84 122.9(4) . . ?
N17 C85 C86 116.7(4) . . ?
C84 C85 C86 120.5(4) . . ?
N18 C86 C85 115.4(4) . . ?
N18 C86 C87 120.4(4) . . ?
C87 C86 C85 124.2(4) . . ?
C86 C87 H87 120.3 . . ?
C86 C87 C88 119.3(5) . . ?
C88 C87 H87 120.3 . . ?
C87 C88 H88 120.2 . . ?
C89 C88 C87 119.6(5) . . ?
C89 C88 H88 120.2 . . ?
C88 C89 C90 117.5(5) . . ?
C88 C89 C99 119.0(4) . . ?
C90 C89 C99 123.2(4) . . ?
N18 C90 C89 123.2(4) . . ?
N18 C90 H90 118.4 . . ?
C89 C90 H90 118.4 . . ?
N19 C91 H91 118.4 . . ?
N19 C91 C92 123.1(5) . . ?
C92 C91 H91 118.4 . . ?
C91 C92 H92 120.4 . . ?
C93 C92 C91 119.3(5) . . ?
C93 C92 H92 120.4 . . ?
C92 C93 H93 120.1 . . ?
C92 C93 C94 119.9(5) . . ?
C94 C93 H93 120.1 . . ?
C93 C94 H94 120.9 . . ?
C93 C94 C95 118.2(6) . . ?
C95 C94 H94 120.9 . . ?
N19 C95 C94 120.3(4) . . ?
N19 C95 C96 116.8(4) . . ?
C94 C95 C96 122.9(5) . . ?
N20 C96 C95 115.8(4) . . ?
C97 C96 N20 120.1(4) . . ?
C97 C96 C95 123.9(4) . . ?
C96 C97 H97 119.8 . . ?
C96 C97 C98 120.4(5) . . ?
C98 C97 H97 119.8 . . ?
C97 C98 H98 120.8 . . ?
C99 C98 C97 118.4(5) . . ?
C99 C98 H98 120.8 . . ?
C98 C99 C89 118.5(4) . . ?
C100 C99 C89 123.1(4) . . ?
C100 C99 C98 118.3(4) . . ?
N20 C100 C99 123.3(4) . . ?
N20 C100 H100 118.4 . . ?
C99 C100 H100 118.4 . . ?
N21 C101 H101 118.5 . . ?
N21 C101 C102 123.1(5) . . ?
C102 C101 H101 118.5 . . ?
C101 C102 H102 120.0 . . ?
C103 C102 C101 120.0(5) . . ?
C103 C102 H102 120.0 . . ?
C102 C103 H103 121.0 . . ?
C102 C103 C104 117.9(5) . . ?
C104 C103 H103 121.0 . . ?
C103 C104 H104 121.0 . . ?
C105 C104 C103 118.1(5) . . ?
C105 C104 H104 121.0 . . ?
N21 C105 C104 123.9(4) . . ?
N21 C105 C106 115.2(4) . . ?
C104 C105 C106 120.8(4) . . ?
N22 C106 C105 114.5(4) . . ?
C107 C106 N22 120.2(4) . . ?
C107 C106 C105 125.1(4) . . ?
C106 C107 H107 120.0 . . ?
C106 C107 C108 120.1(5) . . ?
C108 C107 H107 120.0 . . ?
C107 C108 H108 120.0 . . ?
C109 C108 C107 120.0(5) . . ?
C109 C108 H108 120.0 . . ?
C108 C109 C110 118.0(4) . . ?
C108 C109 C119 122.9(4) . . ?
C110 C109 C119 119.1(4) . . ?
N22 C110 C109 122.8(4) . . ?
N22 C110 H110 118.6 . . ?
C109 C110 H110 118.6 . . ?
N23 C111 H111 118.8 . . ?
N23 C111 C112 122.4(5) . . ?
C112 C111 H111 118.8 . . ?
C111 C112 H112 120.8 . . ?
C113 C112 C111 118.4(5) . . ?
C113 C112 H112 120.8 . . ?
C112 C113 H113 120.5 . . ?
C114 C113 C112 118.9(5) . . ?
C114 C113 H113 120.5 . . ?
C113 C114 H114 120.4 . . ?
C113 C114 C115 119.2(5) . . ?
C115 C114 H114 120.4 . . ?
N23 C115 C114 121.3(4) . . ?
N23 C115 C116 116.3(4) . . ?
C114 C115 C116 122.4(4) . . ?
N24 C116 C115 114.9(4) . . ?
N24 C116 C117 120.4(4) . . ?
C117 C116 C115 124.7(4) . . ?
C116 C117 H117 120.7 . . ?
C118 C117 C116 118.5(4) . . ?
C118 C117 H117 120.7 . . ?
C117 C118 H118 119.3 . . ?
C117 C118 C119 121.3(5) . . ?
C119 C118 H118 119.3 . . ?
C118 C119 C109 122.9(4) . . ?
C118 C119 C120 117.8(4) . . ?
C120 C119 C109 119.2(4) . . ?
N24 C120 C119 122.7(4) . . ?
N24 C120 H120 118.6 . . ?
C119 C120 H120 118.6 . . ?
O1 S1 O3 114.7(2) . . ?
O1 S1 C121 102.2(2) . . ?
O2 S1 O1 114.8(3) . . ?
O2 S1 O3 115.8(3) . . ?
O2 S1 C121 102.3(2) . . ?
O3 S1 C121 104.4(2) . . ?
F1 C121 S1 112.4(3) . . ?
F2 C121 S1 111.4(3) . . ?
F2 C121 F1 106.9(3) . . ?
F2 C121 F3 108.8(4) . . ?
F3 C121 S1 112.0(3) . . ?
F3 C121 F1 104.9(4) . . ?
O4 S2 O5 115.9(3) . . ?
O4 S2 O6 114.8(3) . . ?
O4 S2 C122 104.0(3) . . ?
O5 S2 C122 103.0(2) . . ?
O6 S2 O5 113.0(2) . . ?
O6 S2 C122 104.2(3) . . ?
F4 C122 S2 112.3(4) . . ?
F4 C122 F5 106.5(5) . . ?
F4 C122 F6 107.6(5) . . ?
F5 C122 S2 112.4(4) . . ?
F5 C122 F6 106.9(5) . . ?
F6 C122 S2 110.8(4) . . ?
O7 S3 C123 103.8(4) . . ?
O8 S3 O7 114.3(4) . . ?
O8 S3 O9 117.0(4) . . ?
O8 S3 C123 103.8(4) . . ?
O9 S3 O7 115.9(4) . . ?
O9 S3 C123 98.7(3) . . ?
F7 C123 S3 110.1(5) . . ?
F8 C123 S3 113.8(5) . . ?
F8 C123 F7 106.4(6) . . ?
F9 C123 S3 111.4(5) . . ?
F9 C123 F7 104.5(7) . . ?
F9 C123 F8 110.2(6) . . ?
O10 S4 O12 113.7(5) . . ?
O10 S4 C124 102.7(4) . . ?
O11 S4 O10 115.8(5) . . ?
O11 S4 O12 118.4(5) . . ?
O11 S4 C124 104.6(5) . . ?
O12 S4 C124 97.8(4) . . ?
F10 C124 S4 111.3(5) . . ?
F10 C124 F11 108.2(7) . . ?
F10 C124 F12 109.1(7) . . ?
F11 C124 S4 112.4(5) . . ?
F12 C124 S4 109.5(5) . . ?
F12 C124 F11 106.1(8) . . ?
O13 S5 C125 105.2(3) . . ?
O14 S5 O13 114.6(4) . . ?
O14 S5 C125 99.3(5) . . ?
O15 S5 O13 113.8(5) . . ?
O15 S5 O14 118.7(6) . . ?
O15 S5 C125 102.0(4) . . ?
F13 C125 S5 108.5(4) . . ?
F13 C125 F14 108.0(6) . . ?
F13 C125 F15 110.0(6) . . ?
F14 C125 S5 109.5(5) . . ?
F15 C125 S5 110.1(4) . . ?
F15 C125 F14 110.7(6) . . ?
O16 S6 O17 113.7(4) . . ?
O16 S6 C126 106.8(3) . . ?
O17 S6 C126 100.4(4) . . ?
O18 S6 O16 120.5(4) . . ?
O18 S6 O17 106.4(5) . . ?
O18 S6 C126 107.1(4) . . ?
F16 C126 S6 111.3(5) . . ?
F16 C126 F17 108.1(6) . . ?
F16 C126 F18 110.8(5) . . ?
F17 C126 S6 109.1(5) . . ?
F18 C126 S6 112.3(4) . . ?
F18 C126 F17 104.9(6) . . ?
C127 O19 C130 110.8(6) . . ?
O19 C127 H12A 113.6 . . ?
O19 C127 H12B 113.6 . . ?
H12A C127 H12B 110.9 . . ?
C128 C127 O19 90.2(6) . . ?
C128 C127 H12A 113.6 . . ?
C128 C127 H12B 113.6 . . ?
C127 C128 H12C 109.4 . . ?
C127 C128 H12D 109.4 . . ?
C127 C128 C129 111.3(8) . . ?
H12C C128 H12D 108.0 . . ?
C129 C128 H12C 109.4 . . ?
C129 C128 H12D 109.4 . . ?
C128 C129 H12E 111.1 . . ?
C128 C129 H12F 111.1 . . ?
H12E C129 H12F 109.1 . . ?
C130 C129 C128 103.1(8) . . ?
C130 C129 H12E 111.1 . . ?
C130 C129 H12F 111.1 . . ?
O19 C130 H13A 111.5 . . ?
O19 C130 H13B 111.5 . . ?
C129 C130 O19 101.5(7) . . ?
C129 C130 H13A 111.5 . . ?
C129 C130 H13B 111.5 . . ?
H13A C130 H13B 109.3 . . ?
N31 C131 C132 172.7(10) . . ?
C131 C132 H13C 109.5 . . ?
C131 C132 H13D 109.5 . . ?
C131 C132 H13E 109.5 . . ?
H13C C132 H13D 109.5 . . ?
H13C C132 H13E 109.5 . . ?
H13D C132 H13E 109.5 . . ?
N32 C133 C134 173.4(11) . . ?
C133 C134 H13F 109.5 . . ?
C133 C134 H13G 109.5 . . ?
C133 C134 H13H 109.5 . . ?
H13F C134 H13G 109.5 . . ?
H13F C134 H13H 109.5 . . ?
H13G C134 H13H 109.5 . . ?
N33 C135 C136 177.5(12) . . ?
C135 C136 H13I 109.5 . . ?
C135 C136 H13J 109.5 . . ?
C135 C136 H13K 109.5 . . ?
H13I C136 H13J 109.5 . . ?
H13I C136 H13K 109.5 . . ?
H13J C136 H13K 109.5 . . ?
N34 C137 C138 156.0(12) . . ?
C137 C138 H13L 109.5 . . ?
C137 C138 H13M 109.5 . . ?
C137 C138 H13N 109.5 . . ?
H13L C138 H13M 109.5 . . ?
H13L C138 H13N 109.5 . . ?
H13M C138 H13N 109.5 . . ?

loop_
_geom_bond_atom_site_label_1
_geom_bond_atom_site_label_2
_geom_bond_distance
_geom_bond_site_symmetry_2
_geom_bond_publ_flag
Co1 Cl1 2.272(3) . ?
Co1 Cl2 2.230(3) . ?
Co1 Cl3 2.241(3) . ?
Co1 Cl4 2.281(3) . ?
Ni1 N1 2.094(3) . ?
Ni1 N2 2.075(3) . ?
Ni1 N5 2.050(3) . ?
Ni1 N6 2.107(3) . ?
Ni1 N9 2.077(3) . ?
Ni1 N10 2.075(3) . ?
Ni2 N3 2.119(3) . ?
Ni2 N4 2.084(3) . ?
Ni2 N13 2.079(3) . ?
Ni2 N14 2.069(3) . ?
Ni2 N17 2.070(3) . ?
Ni2 N18 2.124(3) . ?
Ni3 N7 2.062(3) . ?
Ni3 N8 2.130(3) . ?
Ni3 N15 2.069(3) . ?
Ni3 N16 2.052(3) . ?
Ni3 N21 2.101(3) . ?
Ni3 N22 2.072(3) . ?
Ni4 N11 2.065(3) . ?
Ni4 N12 2.062(3) . ?
Ni4 N19 2.079(4) . ?
Ni4 N20 2.123(4) . ?
Ni4 N23 2.079(4) . ?
Ni4 N24 2.076(3) . ?
N1 C1 1.346(5) . ?
N1 C5 1.355(5) . ?
N2 C6 1.354(5) . ?
N2 C10 1.329(5) . ?
N3 C11 1.321(5) . ?
N3 C15 1.340(5) . ?
N4 C16 1.309(5) . ?
N4 C20 1.386(5) . ?
N5 C21 1.328(5) . ?
N5 C25 1.350(6) . ?
N6 C26 1.388(5) . ?
N6 C30 1.350(5) . ?
N7 C31 1.345(6) . ?
N7 C35 1.337(6) . ?
N8 C36 1.346(6) . ?
N8 C40 1.345(5) . ?
N9 C41 1.331(5) . ?
N9 C45 1.377(5) . ?
N10 C46 1.326(5) . ?
N10 C50 1.364(5) . ?
N11 C51 1.367(6) . ?
N11 C55 1.339(6) . ?
N12 C56 1.366(5) . ?
N12 C60 1.334(5) . ?
N13 C61 1.312(6) . ?
N13 C65 1.353(5) . ?
N14 C66 1.367(5) . ?
N14 C70 1.342(5) . ?
N15 C71 1.319(5) . ?
N15 C75 1.365(6) . ?
N16 C76 1.365(5) . ?
N16 C80 1.337(5) . ?
N17 C81 1.355(5) . ?
N17 C85 1.299(5) . ?
N18 C86 1.356(6) . ?
N18 C90 1.325(5) . ?
N19 C91 1.295(6) . ?
N19 C95 1.355(6) . ?
N20 C96 1.364(6) . ?
N20 C100 1.344(6) . ?
N21 C101 1.341(6) . ?
N21 C105 1.315(6) . ?
N22 C106 1.389(5) . ?
N22 C110 1.329(6) . ?
N23 C111 1.327(6) . ?
N23 C115 1.328(6) . ?
N24 C116 1.349(5) . ?
N24 C120 1.362(6) . ?
C1 H1 0.9400 . ?
C1 C2 1.375(7) . ?
C2 H2 0.9400 . ?
C2 C3 1.343(8) . ?
C3 H3 0.9400 . ?
C3 C4 1.414(7) . ?
C4 H4 0.9400 . ?
C4 C5 1.378(6) . ?
C5 C6 1.507(6) . ?
C6 C7 1.370(6) . ?
C7 H7 0.9400 . ?
C7 C8 1.386(6) . ?
C8 H8 0.9400 . ?
C8 C9 1.366(6) . ?
C9 C10 1.390(5) . ?
C9 C17 1.488(6) . ?
C10 H10 0.9400 . ?
C11 H11 0.9400 . ?
C11 C12 1.384(7) . ?
C12 H12 0.9400 . ?
C12 C13 1.354(8) . ?
C13 H13 0.9400 . ?
C13 C14 1.403(7) . ?
C14 H14 0.9400 . ?
C14 C15 1.373(6) . ?
C15 C20 1.508(6) . ?
C16 H16 0.9400 . ?
C16 C17 1.398(5) . ?
C17 C18 1.398(6) . ?
C18 H18 0.9400 . ?
C18 C19 1.363(6) . ?
C19 H19 0.9400 . ?
C19 C20 1.351(6) . ?
C21 H21 0.9400 . ?
C21 C22 1.394(7) . ?
C22 H22 0.9400 . ?
C22 C23 1.394(8) . ?
C23 H23 0.9400 . ?
C23 C24 1.343(7) . ?
C24 H24 0.9400 . ?
C24 C25 1.351(7) . ?
C25 C26 1.521(6) . ?
C26 C27 1.344(7) . ?
C27 H27 0.9400 . ?
C27 C28 1.383(7) . ?
C28 H28 0.9400 . ?
C28 C29 1.359(7) . ?
C29 C30 1.411(6) . ?
C29 C39 1.487(6) . ?
C30 H30 0.9400 . ?
C31 H31 0.9400 . ?
C31 C32 1.380(7) . ?
C32 H32 0.9400 . ?
C32 C33 1.321(9) . ?
C33 H33 0.9400 . ?
C33 C34 1.361(8) . ?
C34 H34 0.9400 . ?
C34 C35 1.377(7) . ?
C35 C36 1.489(6) . ?
C36 C37 1.394(7) . ?
C37 H37 0.9400 . ?
C37 C38 1.352(7) . ?
C38 H38 0.9400 . ?
C38 C39 1.364(7) . ?
C39 C40 1.404(6) . ?
C40 H40 0.9400 . ?
C41 H41 0.9400 . ?
C41 C42 1.386(6) . ?
C42 H42 0.9400 . ?
C42 C43 1.335(7) . ?
C43 H43 0.9400 . ?
C43 C44 1.403(7) . ?
C44 H44 0.9400 . ?
C44 C45 1.374(6) . ?
C45 C46 1.485(6) . ?
C46 C47 1.373(7) . ?
C47 H47 0.9400 . ?
C47 C48 1.390(7) . ?
C48 H48 0.9400 . ?
C48 C49 1.392(7) . ?
C49 C50 1.391(6) . ?
C49 C59 1.502(6) . ?
C50 H50 0.9400 . ?
C51 H51 0.9400 . ?
C51 C52 1.389(7) . ?
C52 H52 0.9400 . ?
C52 C53 1.350(8) . ?
C53 H53 0.9400 . ?
C53 C54 1.443(7) . ?
C54 H54 0.9400 . ?
C54 C55 1.387(7) . ?
C55 C56 1.498(6) . ?
C56 C57 1.369(7) . ?
C57 H57 0.9400 . ?
C57 C58 1.408(7) . ?
C58 H58 0.9400 . ?
C58 C59 1.391(7) . ?
C59 C60 1.353(6) . ?
C60 H60 0.9400 . ?
C61 H61 0.9400 . ?
C61 C62 1.364(7) . ?
C62 H62 0.9400 . ?
C62 C63 1.352(7) . ?
C63 H63 0.9400 . ?
C63 C64 1.375(7) . ?
C64 H64 0.9400 . ?
C64 C65 1.374(6) . ?
C65 C66 1.462(6) . ?
C66 C67 1.389(6) . ?
C67 H67 0.9400 . ?
C67 C68 1.355(6) . ?
C68 H68 0.9400 . ?
C68 C69 1.355(6) . ?
C69 C70 1.407(5) . ?
C69 C79 1.513(6) . ?
C70 H70 0.9400 . ?
C71 H71 0.9400 . ?
C71 C72 1.349(7) . ?
C72 H72 0.9400 . ?
C72 C73 1.346(8) . ?
C73 H73 0.9400 . ?
C73 C74 1.446(7) . ?
C74 H74 0.9400 . ?
C74 C75 1.328(7) . ?
C75 C76 1.498(6) . ?
C76 C77 1.390(6) . ?
C77 H77 0.9400 . ?
C77 C78 1.373(6) . ?
C78 H78 0.9400 . ?
C78 C79 1.380(6) . ?
C79 C80 1.377(6) . ?
C80 H80 0.9400 . ?
C81 H81 0.9400 . ?
C81 C82 1.360(7) . ?
C82 H82 0.9400 . ?
C82 C83 1.355(7) . ?
C83 H83 0.9400 . ?
C83 C84 1.394(7) . ?
C84 H84 0.9400 . ?
C84 C85 1.418(7) . ?
C85 C86 1.473(6) . ?
C86 C87 1.363(8) . ?
C87 H87 0.9400 . ?
C87 C88 1.388(9) . ?
C88 H88 0.9400 . ?
C88 C89 1.360(8) . ?
C89 C90 1.380(6) . ?
C89 C99 1.504(7) . ?
C90 H90 0.9400 . ?
C91 H91 0.9400 . ?
C91 C92 1.394(7) . ?
C92 H92 0.9400 . ?
C92 C93 1.327(9) . ?
C93 H93 0.9400 . ?
C93 C94 1.388(8) . ?
C94 H94 0.9400 . ?
C94 C95 1.411(7) . ?
C95 C96 1.444(7) . ?
C96 C97 1.364(7) . ?
C97 H97 0.9400 . ?
C97 C98 1.416(8) . ?
C98 H98 0.9400 . ?
C98 C99 1.388(8) . ?
C99 C100 1.368(7) . ?
C100 H100 0.9400 . ?
C101 H101 0.9400 . ?
C101 C102 1.362(8) . ?
C102 H102 0.9400 . ?
C102 C103 1.346(9) . ?
C103 H103 0.9400 . ?
C103 C104 1.400(7) . ?
C104 H104 0.9400 . ?
C104 C105 1.371(7) . ?
C105 C106 1.498(6) . ?
C106 C107 1.379(7) . ?
C107 H107 0.9400 . ?
C107 C108 1.393(8) . ?
C108 H108 0.9400 . ?
C108 C109 1.360(7) . ?
C109 C110 1.416(6) . ?
C109 C119 1.471(6) . ?
C110 H110 0.9400 . ?
C111 H111 0.9400 . ?
C111 C112 1.398(7) . ?
C112 H112 0.9400 . ?
C112 C113 1.392(8) . ?
C113 H113 0.9400 . ?
C113 C114 1.368(7) . ?
C114 H114 0.9400 . ?
C114 C115 1.417(7) . ?
C115 C116 1.459(6) . ?
C116 C117 1.431(7) . ?
C117 H117 0.9400 . ?
C117 C118 1.368(7) . ?
C118 H118 0.9400 . ?
C118 C119 1.374(7) . ?
C119 C120 1.390(6) . ?
C120 H120 0.9400 . ?
S1 O1 1.426(4) . ?
S1 O2 1.424(4) . ?
S1 O3 1.435(4) . ?
S1 C121 1.814(4) . ?
F1 C121 1.334(5) . ?
F2 C121 1.322(5) . ?
F3 C121 1.326(5) . ?
S2 O4 1.413(4) . ?
S2 O5 1.425(3) . ?
S2 O6 1.417(4) . ?
S2 C122 1.806(5) . ?
F4 C122 1.312(7) . ?
F5 C122 1.329(6) . ?
F6 C122 1.329(7) . ?
S3 O7 1.428(5) . ?
S3 O8 1.414(5) . ?
S3 O9 1.424(5) . ?
S3 C123 1.809(6) . ?
F7 C123 1.338(7) . ?
F8 C123 1.337(8) . ?
F9 C123 1.323(7) . ?
S4 O10 1.420(6) . ?
S4 O11 1.397(6) . ?
S4 O12 1.431(7) . ?
S4 C124 1.802(6) . ?
F10 C124 1.308(8) . ?
F11 C124 1.349(8) . ?
F12 C124 1.314(8) . ?
S5 O13 1.420(5) . ?
S5 O14 1.410(6) . ?
S5 O15 1.382(6) . ?
S5 C125 1.824(5) . ?
F13 C125 1.308(7) . ?
F14 C125 1.341(8) . ?
F15 C125 1.309(7) . ?
S6 O16 1.406(5) . ?
S6 O17 1.436(5) . ?
S6 O18 1.401(5) . ?
S6 C126 1.802(6) . ?
F16 C126 1.321(7) . ?
F17 C126 1.365(8) . ?
F18 C126 1.325(7) . ?
O19 C127 1.486(9) . ?
O19 C130 1.528(10) . ?
C127 H12A 0.9800 . ?
C127 H12B 0.9800 . ?
C127 C128 1.427(10) . ?
C128 H12C 0.9800 . ?
C128 H12D 0.9800 . ?
C128 C129 1.464(10) . ?
C129 H12E 0.9800 . ?
C129 H12F 0.9800 . ?
C129 C130 1.411(10) . ?
C130 H13A 0.9800 . ?
C130 H13B 0.9800 . ?
N31 C131 1.170(7) . ?
C131 C132 1.349(9) . ?
C132 H13C 0.9700 . ?
C132 H13D 0.9700 . ?
C132 H13E 0.9700 . ?
N32 C133 1.182(9) . ?
C133 C134 1.360(10) . ?
C134 H13F 0.9700 . ?
C134 H13G 0.9700 . ?
C134 H13H 0.9700 . ?
N33 C135 1.176(9) . ?
C135 C136 1.364(10) . ?
C136 H13I 0.9700 . ?
C136 H13J 0.9700 . ?
C136 H13K 0.9700 . ?
N34 C137 1.187(10) . ?
C137 C138 1.347(9) . ?
C138 H13L 0.9700 . ?
C138 H13M 0.9700 . ?
C138 H13N 0.9700 . ?

loop_
_geom_torsion_atom_site_label_1
_geom_torsion_atom_site_label_2
_geom_torsion_atom_site_label_3
_geom_torsion_atom_site_label_4
_geom_torsion
_geom_torsion_site_symmetry_1
_geom_torsion_site_symmetry_2
_geom_torsion_site_symmetry_3
_geom_torsion_site_symmetry_4
_geom_torsion_publ_flag
Ni1 N1 C1 C2 -168.5(4) . . . . ?
Ni1 N1 C5 C4 168.5(4) . . . . ?
Ni1 N1 C5 C6 -11.9(5) . . . . ?
Ni1 N2 C6 C5 -1.0(4) . . . . ?
Ni1 N2 C6 C7 176.0(3) . . . . ?
Ni1 N2 C10 C9 -171.0(3) . . . . ?
Ni1 N5 C21 C22 -179.3(4) . . . . ?
Ni1 N5 C25 C24 -179.5(4) . . . . ?
Ni1 N5 C25 C26 2.8(5) . . . . ?
Ni1 N6 C26 C25 -17.5(4) . . . . ?
Ni1 N6 C26 C27 159.2(4) . . . . ?
Ni1 N6 C30 C29 -153.8(3) . . . . ?
Ni1 N9 C41 C42 -160.7(4) . . . . ?
Ni1 N9 C45 C44 162.7(4) . . . . ?
Ni1 N9 C45 C46 -17.1(4) . . . . ?
Ni1 N10 C46 C45 3.7(4) . . . . ?
Ni1 N10 C46 C47 -176.3(4) . . . . ?
Ni1 N10 C50 C49 174.8(3) . . . . ?
Ni2 N3 C11 C12 -163.2(4) . . . . ?
Ni2 N3 C15 C14 163.4(4) . . . . ?
Ni2 N3 C15 C20 -16.5(5) . . . . ?
Ni2 N4 C16 C17 -178.6(3) . . . . ?
Ni2 N4 C20 C15 3.2(4) . . . . ?
Ni2 N4 C20 C19 -177.3(3) . . . . ?
Ni2 N13 C61 C62 -172.8(4) . . . . ?
Ni2 N13 C65 C64 171.0(3) . . . . ?
Ni2 N13 C65 C66 -8.2(4) . . . . ?
Ni2 N14 C66 C65 11.9(4) . . . . ?
Ni2 N14 C66 C67 -168.2(3) . . . . ?
Ni2 N14 C70 C69 169.5(3) . . . . ?
Ni2 N17 C81 C82 -179.7(4) . . . . ?
Ni2 N17 C85 C84 -178.8(4) . . . . ?
Ni2 N17 C85 C86 1.1(5) . . . . ?
Ni2 N18 C86 C85 -17.1(5) . . . . ?
Ni2 N18 C86 C87 164.0(4) . . . . ?
Ni2 N18 C90 C89 -156.8(3) . . . . ?
Ni3 N7 C31 C32 178.1(4) . . . . ?
Ni3 N7 C35 C34 -177.6(4) . . . . ?
Ni3 N7 C35 C36 2.9(5) . . . . ?
Ni3 N8 C36 C35 -24.5(4) . . . . ?
Ni3 N8 C36 C37 157.9(4) . . . . ?
Ni3 N8 C40 C39 -152.5(3) . . . . ?
Ni3 N15 C71 C72 -176.0(4) . . . . ?
Ni3 N15 C75 C74 178.9(4) . . . . ?
Ni3 N15 C75 C76 -3.4(4) . . . . ?
Ni3 N16 C76 C75 7.0(4) . . . . ?
Ni3 N16 C76 C77 -173.1(3) . . . . ?
Ni3 N16 C80 C79 175.0(3) . . . . ?
Ni3 N21 C101 C102 -168.2(4) . . . . ?
Ni3 N21 C105 C104 169.3(4) . . . . ?
Ni3 N21 C105 C106 -13.9(5) . . . . ?
Ni3 N22 C106 C105 -1.8(4) . . . . ?
Ni3 N22 C106 C107 173.9(4) . . . . ?
Ni3 N22 C110 C109 -172.6(3) . . . . ?
Ni4 N11 C51 C52 -166.8(3) . . . . ?
Ni4 N11 C55 C54 165.9(4) . . . . ?
Ni4 N11 C55 C56 -12.1(4) . . . . ?
Ni4 N12 C56 C55 2.8(4) . . . . ?
Ni4 N12 C56 C57 -177.3(4) . . . . ?
Ni4 N12 C60 C59 179.1(3) . . . . ?
Ni4 N19 C91 C92 -170.2(4) . . . . ?
Ni4 N19 C95 C94 171.7(4) . . . . ?
Ni4 N19 C95 C96 -8.8(5) . . . . ?
Ni4 N20 C96 C95 -14.6(5) . . . . ?
Ni4 N20 C96 C97 162.5(4) . . . . ?
Ni4 N20 C100 C99 -160.4(4) . . . . ?
Ni4 N23 C111 C112 -174.9(4) . . . . ?
Ni4 N23 C115 C114 173.7(4) . . . . ?
Ni4 N23 C115 C116 -7.5(5) . . . . ?
Ni4 N24 C116 C115 0.3(5) . . . . ?
Ni4 N24 C116 C117 178.2(4) . . . . ?
Ni4 N24 C120 C119 -174.4(3) . . . . ?
N1 C1 C2 C3 -1.5(8) . . . . ?
N1 C5 C6 N2 8.5(5) . . . . ?
N1 C5 C6 C7 -168.5(4) . . . . ?
N2 C6 C7 C8 -3.3(6) . . . . ?
N3 C11 C12 C13 -2.8(8) . . . . ?
N3 C15 C20 N4 9.1(5) . . . . ?
N3 C15 C20 C19 -170.4(4) . . . . ?
N4 C16 C17 C9 175.4(4) . . . . ?
N4 C16 C17 C18 -2.8(6) . . . . ?
N5 C21 C22 C23 -2.0(8) . . . . ?
N5 C25 C26 N6 10.1(5) . . . . ?
N5 C25 C26 C27 -166.6(4) . . . . ?
N6 C26 C27 C28 -1.9(7) . . . . ?
N7 C31 C32 C33 -0.5(9) . . . . ?
N7 C35 C36 N8 15.3(6) . . . . ?
N7 C35 C36 C37 -167.1(4) . . . . ?
N8 C36 C37 C38 0.6(7) . . . . ?
N9 C41 C42 C43 0.3(8) . . . . ?
N9 C45 C46 N10 9.1(5) . . . . ?
N9 C45 C46 C47 -170.9(4) . . . . ?
N10 C46 C47 C48 2.0(7) . . . . ?
N11 C51 C52 C53 1.2(7) . . . . ?
N11 C55 C56 N12 6.2(5) . . . . ?
N11 C55 C56 C57 -173.8(4) . . . . ?
N12 C56 C57 C58 -4.2(7) . . . . ?
N13 C61 C62 C63 3.9(8) . . . . ?
N13 C65 C66 N14 -2.5(5) . . . . ?
N13 C65 C66 C67 177.6(4) . . . . ?
N14 C66 C67 C68 -3.4(6) . . . . ?
N15 C71 C72 C73 -1.9(8) . . . . ?
N15 C75 C76 N16 -2.3(5) . . . . ?
N15 C75 C76 C77 177.7(4) . . . . ?
N16 C76 C77 C78 -2.6(6) . . . . ?
N17 C81 C82 C83 0.0(8) . . . . ?
N17 C85 C86 N18 11.3(6) . . . . ?
N17 C85 C86 C87 -169.9(5) . . . . ?
N18 C86 C87 C88 -9.2(8) . . . . ?
N19 C91 C92 C93 -0.8(9) . . . . ?
N19 C95 C96 N20 15.9(6) . . . . ?
N19 C95 C96 C97 -161.0(5) . . . . ?
N20 C96 C97 C98 1.9(8) . . . . ?
N21 C101 C102 C103 2.3(9) . . . . ?
N21 C105 C106 N22 10.4(5) . . . . ?
N21 C105 C106 C107 -165.0(5) . . . . ?
N22 C106 C107 C108 2.2(8) . . . . ?
N23 C111 C112 C113 3.3(8) . . . . ?
N23 C115 C116 N24 4.8(6) . . . . ?
N23 C115 C116 C117 -173.0(5) . . . . ?
N24 C116 C117 C118 -4.6(8) . . . . ?
C1 N1 C5 C4 -5.4(6) . . . . ?
C1 N1 C5 C6 174.2(4) . . . . ?
C1 C2 C3 C4 -1.0(9) . . . . ?
C2 C3 C4 C5 0.3(9) . . . . ?
C3 C4 C5 N1 3.0(7) . . . . ?
C3 C4 C5 C6 -176.6(5) . . . . ?
C4 C5 C6 N2 -171.9(4) . . . . ?
C4 C5 C6 C7 11.1(7) . . . . ?
C5 N1 C1 C2 4.6(7) . . . . ?
C5 C6 C7 C8 173.5(4) . . . . ?
C6 N2 C10 C9 1.3(5) . . . . ?
C6 C7 C8 C9 -0.8(6) . . . . ?
C7 C8 C9 C10 4.8(6) . . . . ?
C7 C8 C9 C17 -174.3(4) . . . . ?
C8 C9 C10 N2 -5.2(6) . . . . ?
C8 C9 C17 C16 -47.3(6) . . . . ?
C8 C9 C17 C18 130.7(4) . . . . ?
C9 C17 C18 C19 -175.8(4) . . . . ?
C10 N2 C6 C5 -174.0(3) . . . . ?
C10 N2 C6 C7 3.0(6) . . . . ?
C10 C9 C17 C16 133.6(4) . . . . ?
C10 C9 C17 C18 -48.3(6) . . . . ?
C11 N3 C15 C14 -5.6(7) . . . . ?
C11 N3 C15 C20 174.5(4) . . . . ?
C11 C12 C13 C14 2.4(9) . . . . ?
C12 C13 C14 C15 -3.5(8) . . . . ?
C13 C14 C15 N3 5.1(8) . . . . ?
C13 C14 C15 C20 -174.9(5) . . . . ?
C14 C15 C20 N4 -170.9(4) . . . . ?
C14 C15 C20 C19 9.6(7) . . . . ?
C15 N3 C11 C12 4.3(7) . . . . ?
C16 N4 C20 C15 -175.1(3) . . . . ?
C16 N4 C20 C19 4.4(6) . . . . ?
C16 C17 C18 C19 2.4(6) . . . . ?
C17 C9 C10 N2 173.8(3) . . . . ?
C17 C18 C19 C20 1.2(7) . . . . ?
C18 C19 C20 N4 -4.8(7) . . . . ?
C18 C19 C20 C15 174.7(4) . . . . ?
C20 N4 C16 C17 -0.5(6) . . . . ?
C21 N5 C25 C24 -1.3(7) . . . . ?
C21 N5 C25 C26 -178.9(4) . . . . ?
C21 C22 C23 C24 -0.1(9) . . . . ?
C22 C23 C24 C25 1.4(9) . . . . ?
C23 C24 C25 N5 -0.7(8) . . . . ?
C23 C24 C25 C26 176.7(5) . . . . ?
C24 C25 C26 N6 -167.6(4) . . . . ?
C24 C25 C26 C27 15.8(7) . . . . ?
C25 N5 C21 C22 2.7(7) . . . . ?
C25 C26 C27 C28 174.4(4) . . . . ?
C26 N6 C30 C29 5.7(6) . . . . ?
C26 C27 C28 C29 4.6(8) . . . . ?
C27 C28 C29 C30 -2.1(7) . . . . ?
C27 C28 C29 C39 -177.8(5) . . . . ?
C28 C29 C30 N6 -3.2(7) . . . . ?
C28 C29 C39 C38 55.2(7) . . . . ?
C28 C29 C39 C40 -124.4(5) . . . . ?
C29 C39 C40 N8 176.3(4) . . . . ?
C30 N6 C26 C25 -179.8(3) . . . . ?
C30 N6 C26 C27 -3.2(6) . . . . ?
C30 C29 C39 C38 -120.4(5) . . . . ?
C30 C29 C39 C40 60.1(6) . . . . ?
C31 N7 C35 C34 1.4(7) . . . . ?
C31 N7 C35 C36 -178.1(4) . . . . ?
C31 C32 C33 C34 1.2(9) . . . . ?
C32 C33 C34 C35 -0.6(9) . . . . ?
C33 C34 C35 N7 -0.8(8) . . . . ?
C33 C34 C35 C36 178.7(5) . . . . ?
C34 C35 C36 N8 -164.2(5) . . . . ?
C34 C35 C36 C37 13.4(7) . . . . ?
C35 N7 C31 C32 -0.8(7) . . . . ?
C35 C36 C37 C38 -176.8(5) . . . . ?
C36 N8 C40 C39 3.0(6) . . . . ?
C36 C37 C38 C39 -1.0(8) . . . . ?
C37 C38 C39 C29 -177.4(5) . . . . ?
C37 C38 C39 C40 2.2(8) . . . . ?
C38 C39 C40 N8 -3.3(7) . . . . ?
C39 C29 C30 N6 172.4(4) . . . . ?
C40 N8 C36 C35 175.9(4) . . . . ?
C40 N8 C36 C37 -1.7(6) . . . . ?
C41 N9 C45 C44 -2.8(6) . . . . ?
C41 N9 C45 C46 177.5(4) . . . . ?
C41 C42 C43 C44 -2.5(9) . . . . ?
C42 C43 C44 C45 2.0(8) . . . . ?
C43 C44 C45 N9 0.7(7) . . . . ?
C43 C44 C45 C46 -179.6(5) . . . . ?
C44 C45 C46 N10 -170.7(4) . . . . ?
C44 C45 C46 C47 9.3(7) . . . . ?
C45 N9 C41 C42 2.3(6) . . . . ?
C45 C46 C47 C48 -177.9(5) . . . . ?
C46 N10 C50 C49 -2.1(6) . . . . ?
C46 C47 C48 C49 -3.6(8) . . . . ?
C47 C48 C49 C50 2.3(7) . . . . ?
C47 C48 C49 C59 -178.4(4) . . . . ?
C48 C49 C50 N10 0.4(6) . . . . ?
C48 C49 C59 C58 132.1(5) . . . . ?
C48 C49 C59 C60 -46.6(6) . . . . ?
C49 C59 C60 N12 179.3(4) . . . . ?
C50 N10 C46 C45 -179.1(3) . . . . ?
C50 N10 C46 C47 0.9(6) . . . . ?
C50 C49 C59 C58 -48.6(6) . . . . ?
C50 C49 C59 C60 132.7(4) . . . . ?
C51 N11 C55 C54 -3.9(6) . . . . ?
C51 N11 C55 C56 178.1(4) . . . . ?
C51 C52 C53 C54 -2.1(8) . . . . ?
C52 C53 C54 C55 0.1(7) . . . . ?
C53 C54 C55 N11 3.0(7) . . . . ?
C53 C54 C55 C56 -179.1(4) . . . . ?
C54 C55 C56 N12 -171.9(4) . . . . ?
C54 C55 C56 C57 8.2(7) . . . . ?
C55 N11 C51 C52 1.7(6) . . . . ?
C55 C56 C57 C58 175.8(4) . . . . ?
C56 N12 C60 C59 -0.4(6) . . . . ?
C56 C57 C58 C59 4.2(8) . . . . ?
C57 C58 C59 C49 178.8(4) . . . . ?
C57 C58 C59 C60 -2.5(7) . . . . ?
C58 C59 C60 N12 0.6(7) . . . . ?
C59 C49 C50 N10 -178.9(4) . . . . ?
C60 N12 C56 C55 -177.7(3) . . . . ?
C60 N12 C56 C57 2.3(6) . . . . ?
C61 N13 C65 C64 -1.4(6) . . . . ?
C61 N13 C65 C66 179.4(4) . . . . ?
C61 C62 C63 C64 -3.1(8) . . . . ?
C62 C63 C64 C65 0.4(8) . . . . ?
C63 C64 C65 N13 2.0(7) . . . . ?
C63 C64 C65 C66 -178.9(4) . . . . ?
C64 C65 C66 N14 178.3(4) . . . . ?
C64 C65 C66 C67 -1.6(6) . . . . ?
C65 N13 C61 C62 -1.6(7) . . . . ?
C65 C66 C67 C68 176.4(4) . . . . ?
C66 N14 C70 C69 -2.3(5) . . . . ?
C66 C67 C68 C69 -0.2(6) . . . . ?
C67 C68 C69 C70 2.5(6) . . . . ?
C67 C68 C69 C79 -174.1(4) . . . . ?
C68 C69 C70 N14 -1.3(6) . . . . ?
C68 C69 C79 C78 133.1(4) . . . . ?
C68 C69 C79 C80 -45.3(6) . . . . ?
C69 C79 C80 N16 176.1(4) . . . . ?
C70 N14 C66 C65 -175.2(3) . . . . ?
C70 N14 C66 C67 4.6(5) . . . . ?
C70 C69 C79 C78 -43.6(6) . . . . ?
C70 C69 C79 C80 138.1(4) . . . . ?
C71 N15 C75 C74 2.3(7) . . . . ?
C71 N15 C75 C76 -179.9(4) . . . . ?
C71 C72 C73 C74 1.3(9) . . . . ?
C72 C73 C74 C75 1.0(9) . . . . ?
C73 C74 C75 N15 -2.8(8) . . . . ?
C73 C74 C75 C76 179.6(5) . . . . ?
C74 C75 C76 N16 175.4(4) . . . . ?
C74 C75 C76 C77 -4.6(7) . . . . ?
C75 N15 C71 C72 0.1(7) . . . . ?
C75 C76 C77 C78 177.4(4) . . . . ?
C76 N16 C80 C79 -0.4(6) . . . . ?
C76 C77 C78 C79 -0.2(7) . . . . ?
C77 C78 C79 C69 -175.8(4) . . . . ?
C77 C78 C79 C80 2.5(6) . . . . ?
C78 C79 C80 N16 -2.3(6) . . . . ?
C79 C69 C70 N14 175.5(3) . . . . ?
C80 N16 C76 C75 -177.1(3) . . . . ?
C80 N16 C76 C77 2.9(6) . . . . ?
C81 N17 C85 C84 1.9(6) . . . . ?
C81 N17 C85 C86 -178.2(4) . . . . ?
C81 C82 C83 C84 -1.0(8) . . . . ?
C82 C83 C84 C85 2.3(8) . . . . ?
C83 C84 C85 N17 -2.9(7) . . . . ?
C83 C84 C85 C86 177.3(5) . . . . ?
C84 C85 C86 N18 -168.9(4) . . . . ?
C84 C85 C86 C87 10.0(8) . . . . ?
C85 N17 C81 C82 -0.5(7) . . . . ?
C85 C86 C87 C88 172.1(5) . . . . ?
C86 N18 C90 C89 1.8(6) . . . . ?
C86 C87 C88 C89 11.9(9) . . . . ?
C87 C88 C89 C90 -7.7(8) . . . . ?
C87 C88 C89 C99 178.5(5) . . . . ?
C88 C89 C90 N18 0.9(7) . . . . ?
C88 C89 C99 C98 67.3(7) . . . . ?
C88 C89 C99 C100 -109.2(6) . . . . ?
C89 C99 C100 N20 175.0(4) . . . . ?
C90 N18 C86 C85 -178.7(4) . . . . ?
C90 N18 C86 C87 2.4(7) . . . . ?
C90 C89 C99 C98 -106.1(6) . . . . ?
C90 C89 C99 C100 77.5(6) . . . . ?
C91 N19 C95 C94 0.0(7) . . . . ?
C91 N19 C95 C96 179.5(4) . . . . ?
C91 C92 C93 C94 0.7(10) . . . . ?
C92 C93 C94 C95 -0.2(9) . . . . ?
C93 C94 C95 N19 -0.2(8) . . . . ?
C93 C94 C95 C96 -179.6(5) . . . . ?
C94 C95 C96 N20 -164.6(5) . . . . ?
C94 C95 C96 C97 18.5(8) . . . . ?
C95 N19 C91 C92 0.5(8) . . . . ?
C95 C96 C97 C98 178.7(5) . . . . ?
C96 N20 C100 C99 2.2(7) . . . . ?
C96 C97 C98 C99 -1.1(9) . . . . ?
C97 C98 C99 C89 -175.8(5) . . . . ?
C97 C98 C99 C100 0.8(8) . . . . ?
C98 C99 C100 N20 -1.4(7) . . . . ?
C99 C89 C90 N18 174.4(4) . . . . ?
C100 N20 C96 C95 -179.5(4) . . . . ?
C100 N20 C96 C97 -2.4(7) . . . . ?
C101 N21 C105 C104 -0.6(7) . . . . ?
C101 N21 C105 C106 176.2(4) . . . . ?
C101 C102 C103 C104 -4.8(9) . . . . ?
C102 C103 C104 C105 4.6(8) . . . . ?
C103 C104 C105 N21 -1.9(8) . . . . ?
C103 C104 C105 C106 -178.6(5) . . . . ?
C104 C105 C106 N22 -172.7(4) . . . . ?
C104 C105 C106 C107 11.9(7) . . . . ?
C105 N21 C101 C102 0.5(7) . . . . ?
C105 C106 C107 C108 177.4(5) . . . . ?
C106 N22 C110 C109 0.7(6) . . . . ?
C106 C107 C108 C109 -4.9(9) . . . . ?
C107 C108 C109 C110 5.3(8) . . . . ?
C107 C108 C109 C119 -173.3(5) . . . . ?
C108 C109 C110 N22 -3.3(7) . . . . ?
C108 C109 C119 C118 119.1(6) . . . . ?
C108 C109 C119 C120 -56.8(7) . . . . ?
C109 C119 C120 N24 174.4(4) . . . . ?
C110 N22 C106 C105 -175.8(4) . . . . ?
C110 N22 C106 C107 -0.1(6) . . . . ?
C110 C109 C119 C118 -59.5(7) . . . . ?
C110 C109 C119 C120 124.6(5) . . . . ?
C111 N23 C115 C114 -1.7(7) . . . . ?
C111 N23 C115 C116 177.1(4) . . . . ?
C111 C112 C113 C114 -4.8(9) . . . . ?
C112 C113 C114 C115 3.2(8) . . . . ?
C113 C114 C115 N23 0.1(8) . . . . ?
C113 C114 C115 C116 -178.7(5) . . . . ?
C114 C115 C116 N24 -176.4(4) . . . . ?
C114 C115 C116 C117 5.8(7) . . . . ?
C115 N23 C111 C112 0.0(7) . . . . ?
C115 C116 C117 C118 173.1(5) . . . . ?
C116 N24 C120 C119 -1.3(6) . . . . ?
C116 C117 C118 C119 1.6(9) . . . . ?
C117 C118 C119 C109 -174.5(5) . . . . ?
C117 C118 C119 C120 1.4(8) . . . . ?
C118 C119 C120 N24 -1.7(7) . . . . ?
C119 C109 C110 N22 175.3(4) . . . . ?
C120 N24 C116 C115 -173.5(4) . . . . ?
C120 N24 C116 C117 4.4(6) . . . . ?
O1 S1 C121 F1 -175.4(3) . . . . ?
O1 S1 C121 F2 -55.4(3) . . . . ?
O1 S1 C121 F3 66.7(4) . . . . ?
O2 S1 C121 F1 -56.3(4) . . . . ?
O2 S1 C121 F2 63.7(3) . . . . ?
O2 S1 C121 F3 -174.2(3) . . . . ?
O3 S1 C121 F1 64.8(4) . . . . ?
O3 S1 C121 F2 -175.2(3) . . . . ?
O3 S1 C121 F3 -53.1(4) . . . . ?
O4 S2 C122 F4 57.5(5) . . . . ?
O4 S2 C122 F5 -62.5(5) . . . . ?
O4 S2 C122 F6 178.0(5) . . . . ?
O5 S2 C122 F4 -63.8(5) . . . . ?
O5 S2 C122 F5 176.2(4) . . . . ?
O5 S2 C122 F6 56.7(5) . . . . ?
O6 S2 C122 F4 178.1(4) . . . . ?
O6 S2 C122 F5 58.0(5) . . . . ?
O6 S2 C122 F6 -61.5(5) . . . . ?
O7 S3 C123 F7 -60.1(6) . . . . ?
O7 S3 C123 F8 59.2(6) . . . . ?
O7 S3 C123 F9 -175.4(6) . . . . ?
O8 S3 C123 F7 -179.8(6) . . . . ?
O8 S3 C123 F8 -60.5(6) . . . . ?
O8 S3 C123 F9 64.8(7) . . . . ?
O9 S3 C123 F7 59.5(6) . . . . ?
O9 S3 C123 F8 178.8(5) . . . . ?
O9 S3 C123 F9 -55.9(6) . . . . ?
O10 S4 C124 F10 63.7(7) . . . . ?
O10 S4 C124 F11 -174.8(7) . . . . ?
O10 S4 C124 F12 -57.1(7) . . . . ?
O11 S4 C124 F10 -57.6(7) . . . . ?
O11 S4 C124 F11 63.9(7) . . . . ?
O11 S4 C124 F12 -178.4(7) . . . . ?
O12 S4 C124 F10 -179.8(6) . . . . ?
O12 S4 C124 F11 -58.3(7) . . . . ?
O12 S4 C124 F12 59.4(7) . . . . ?
O13 S5 C125 F13 -63.1(6) . . . . ?
O13 S5 C125 F14 54.6(6) . . . . ?
O13 S5 C125 F15 176.5(5) . . . . ?
O14 S5 C125 F13 55.7(6) . . . . ?
O14 S5 C125 F14 173.4(6) . . . . ?
O14 S5 C125 F15 -64.7(6) . . . . ?
O15 S5 C125 F13 177.8(7) . . . . ?
O15 S5 C125 F14 -64.5(7) . . . . ?
O15 S5 C125 F15 57.4(6) . . . . ?
O16 S6 C126 F16 -179.2(5) . . . . ?
O16 S6 C126 F17 61.6(6) . . . . ?
O16 S6 C126 F18 -54.3(6) . . . . ?
O17 S6 C126 F16 62.0(6) . . . . ?
O17 S6 C126 F17 -57.2(6) . . . . ?
O17 S6 C126 F18 -173.1(5) . . . . ?
O18 S6 C126 F16 -48.9(6) . . . . ?
O18 S6 C126 F17 -168.1(6) . . . . ?
O18 S6 C126 F18 76.0(6) . . . . ?
O19 C127 C128 C129 -47.5(7) . . . . ?
C127 O19 C130 C129 -20.0(9) . . . . ?
C127 C128 C129 C130 40.0(10) . . . . ?
C128 C129 C130 O19 -9.8(9) . . . . ?
C130 O19 C127 C128 39.5(7) . . . . ?

loop_
_exptl_oxdiff_crystal_face_indexfrac_h
_exptl_oxdiff_crystal_face_indexfrac_k
_exptl_oxdiff_crystal_face_indexfrac_l
_exptl_oxdiff_crystal_face_x
_exptl_oxdiff_crystal_face_y
_exptl_oxdiff_crystal_face_z
0.9750 9.9970 14.9920 0.9469 -0.3497 0.0312
-8.9763 -8.0053 -10.0078 -0.7372 0.2695 0.6015
9.0101 -5.9891 -10.9787 -0.5796 0.2067 -0.7496
-0.9877 -18.9925 -4.9950 -0.9527 -0.3856 0.0517
-0.0112 17.9920 4.9936 0.9061 0.3627 0.0237
10.0097 -0.9905 -11.9777 -0.4072 0.4037 -0.8357
-7.9725 -2.0072 -14.0055 -0.6317 0.6319 0.4919
-0.0146 -13.9932 11.9971 -0.1363 -0.9862 0.1020
-6.9837 11.9875 -9.0095 0.1190 0.8553 0.4442
11.0012 7.0070 -7.9798 0.0654 0.4766 -0.8863

loop_
_smtbx_masks_void_nr
_smtbx_masks_void_average_x
_smtbx_masks_void_average_y
_smtbx_masks_void_average_z
_smtbx_masks_void_volume
_smtbx_masks_void_count_electrons
_smtbx_masks_void_content
1 -0.038 -0.219 0.358 665.9 176.4 ?
2 0.038 0.219 0.642 665.9 179.7 ?
3 0.462 0.719 0.858 665.9 176.3 ?
4 0.538 0.281 0.142 665.9 179.8 ?
